data_7034945
loop_
_publ_author_name
'Zhu, Mei'
'Wang, Juanjuan'
'Yang, Meng'
'Ma, Yue'
'Li, Licun'

_publ_section_title
;
 Slow magnetic relaxation in two-dimensional 3d-4f complexes based on
 phenyl pyrimidyl substituted nitronyl nitroxide radicals.
;
_journal_issue 21
_journal_name_full 'Dalton transactions (Cambridge, England : 2003)'
_journal_page_first 9815
_journal_page_last 9822
_journal_paper_doi 10.1039/c4dt03330b
_journal_volume 44
_journal_year 2015
_chemical_formula_sum 'C79 H47 Cu3 F54 N8 O22 Yb'
_chemical_formula_weight 2849.94
_chemical_name_systematic
; 
 ? 
;
_space_group_IT_number 14
_symmetry_cell_setting monoclinic
_symmetry_space_group_name_Hall '-P 2ybc'
_symmetry_space_group_name_H-M 'P 1 21/c 1'
_atom_sites_solution_hydrogens geom
_atom_sites_solution_primary direct
_atom_sites_solution_secondary difmap
_audit_creation_method SHELXL-97
_audit_update_record
;
2015-01-27 deposited with the CCDC.
2015-04-17 downloaded from the CCDC.
;
_cell_angle_alpha 90.00
_cell_angle_beta 114.11(3)
_cell_angle_gamma 90.00
_cell_formula_units_Z 4
_cell_length_a 16.504(3)
_cell_length_b 18.636(4)
_cell_length_c 37.360(10)
_cell_measurement_reflns_used 16675
_cell_measurement_temperature 113(2)
_cell_measurement_theta_max 27.8984
_cell_measurement_theta_min 1.7689
_cell_volume 10488(5)
_computing_cell_refinement 'Bruker XSCANS'
_computing_data_collection 'Bruker XSCANS'
_computing_data_reduction 'Bruker SHELXTL'
_computing_molecular_graphics 'Bruker SHELXTL'
_computing_publication_material 'Bruker SHELXTL'
_computing_structure_refinement 'SHELXL-97 (Sheldrick, 1997)'
_computing_structure_solution 'SHELXS-97 (Sheldrick, 1990)'
_diffrn_ambient_temperature 113(2)
_diffrn_detector_area_resol_mean 28.5714
_diffrn_measured_fraction_theta_full 0.993
_diffrn_measured_fraction_theta_max 0.993
_diffrn_measurement_device_type 'Bruker P4'
_diffrn_measurement_method 'profile data from \w-scans'
_diffrn_radiation_monochromator graphite
_diffrn_radiation_source 'fine-focus sealed tube'
_diffrn_radiation_type MoK\a
_diffrn_radiation_wavelength 0.71073
_diffrn_reflns_av_R_equivalents 0.1199
_diffrn_reflns_av_unetI/netI 0.1498
_diffrn_reflns_limit_h_max 19
_diffrn_reflns_limit_h_min -19
_diffrn_reflns_limit_k_max 22
_diffrn_reflns_limit_k_min -22
_diffrn_reflns_limit_l_max 34
_diffrn_reflns_limit_l_min -44
_diffrn_reflns_number 73012
_diffrn_reflns_theta_full 25.01
_diffrn_reflns_theta_max 25.01
_diffrn_reflns_theta_min 1.74
_diffrn_standards_decay_% 0
_diffrn_standards_interval_count 0
_diffrn_standards_interval_time 0
_diffrn_standards_number 0
_exptl_absorpt_coefficient_mu 1.649
_exptl_absorpt_correction_T_max 1.0000
_exptl_absorpt_correction_T_min 0.7203
_exptl_absorpt_correction_type multi-scan
_exptl_absorpt_process_details SADBAS
_exptl_crystal_colour green
_exptl_crystal_density_diffrn 1.805
_exptl_crystal_density_method 'not measured'
_exptl_crystal_description Prism
_exptl_crystal_F_000 5583
_exptl_crystal_size_max 0.25
_exptl_crystal_size_mid 0.21
_exptl_crystal_size_min 0.19
_refine_diff_density_max 1.686
_refine_diff_density_min -2.405
_refine_diff_density_rms 0.165
_refine_ls_extinction_method none
_refine_ls_goodness_of_fit_ref 1.020
_refine_ls_hydrogen_treatment constr
_refine_ls_matrix_type full
_refine_ls_number_parameters 1522
_refine_ls_number_reflns 18372
_refine_ls_number_restraints 76
_refine_ls_restrained_S_all 1.022
_refine_ls_R_factor_all 0.1321
_refine_ls_R_factor_gt 0.0826
_refine_ls_shift/su_max 0.008
_refine_ls_shift/su_mean 0.000
_refine_ls_structure_factor_coef Fsqd
_refine_ls_weighting_details 'calc w=1/[\s^2^(Fo^2^)+(0.1047P)^2^+0.0000P] where P=(Fo^2^+2Fc^2^)/3'
_refine_ls_weighting_scheme calc
_refine_ls_wR_factor_gt 0.1888
_refine_ls_wR_factor_ref 0.2235
_reflns_number_gt 11982
_reflns_number_total 18421
_reflns_threshold_expression >2sigma(I)
_cod_data_source_file c4dt03330b2.cif
_cod_data_source_block Yb
_cod_depositor_comments
;
The following automatic conversions were performed:

'_exptl_absorpt_correction_type' value 'Multi-scan' changed to
'multi-scan' according to
/usr/data/users/saulius/crontab/automatic-downloads/rss-feeds/RSC/lib/dictionaries/cif_core.dic
dictionary named 'cif_core.dic' version 2.4.2 from 2011-04-26.

Automatic conversion script
Id: cif_fix_values 3271 2015-04-21 07:52:19Z andrius 

 Adding full bibliography for 7034945--7034947.cif.
;
_cod_original_cell_volume 10488(4)
_cod_original_sg_symbol_H-M P21/c
_cod_database_code 7034945

loop_
_symmetry_equiv_pos_as_xyz
'x, y, z'
'-x, y+1/2, -z+1/2'
'-x, -y, -z'
'x, -y-1/2, z-1/2'

loop_
_atom_site_label
_atom_site_type_symbol
_atom_site_fract_x
_atom_site_fract_y
_atom_site_fract_z
_atom_site_U_iso_or_equiv
_atom_site_adp_type
_atom_site_occupancy
_atom_site_symmetry_multiplicity
_atom_site_calc_flag
_atom_site_refinement_flags
_atom_site_disorder_assembly
_atom_site_disorder_group
Yb1 Yb 0.41673(2) 0.70525(2) 0.400516(9) 0.02769(14) Uani 1 1 d . . .
Cu1 Cu -0.34095(7) 0.72307(6) 0.23392(3) 0.0348(3) Uani 1 1 d . . .
Cu2 Cu 0.16428(7) 0.75231(6) 0.06134(3) 0.0296(3) Uani 1 1 d . . .
Cu3 Cu -0.09811(7) 0.70265(6) 0.13956(3) 0.0339(3) Uani 1 1 d . . .
F1 F 0.6672(3) 0.5386(3) 0.47131(15) 0.0609(16) Uani 1 1 d . . .
F2 F 0.6041(4) 0.5541(4) 0.50996(14) 0.073(2) Uani 1 1 d . . .
F3 F 0.5925(4) 0.4553(4) 0.4811(2) 0.106(3) Uani 1 1 d . . .
F4 F 0.3597(4) 0.4107(3) 0.35658(16) 0.0680(18) Uani 1 1 d . . .
F5 F 0.2597(4) 0.4611(4) 0.37069(17) 0.078(2) Uani 1 1 d . . .
F6 F 0.2790(4) 0.4951(3) 0.32066(15) 0.0655(17) Uani 1 1 d . . .
F7 F 0.6693(4) 0.8097(4) 0.50938(19) 0.084(2) Uani 1 1 d . A .
F8 F 0.6550(5) 0.8815(6) 0.4657(2) 0.146(4) Uani 1 1 d . A .
F9A F 0.6141(9) 0.8952(9) 0.5208(5) 0.091(4) Uani 0.561(15) 1 d PU A 1
F9B F 0.6188(13) 0.9273(13) 0.4982(7) 0.091(4) Uani 0.439(15) 1 d PU A 2
F10 F 0.2284(4) 0.9076(3) 0.39667(16) 0.075(2) Uani 1 1 d . A .
F11 F 0.3153(4) 0.9690(4) 0.4447(2) 0.100(3) Uani 1 1 d . A .
F12 F 0.2499(4) 0.8779(3) 0.45475(15) 0.0614(16) Uani 1 1 d . A .
F13 F 0.5126(4) 0.9399(3) 0.38193(15) 0.0720(19) Uani 1 1 d . . .
F14 F 0.4958(4) 0.9098(3) 0.32449(15) 0.0631(16) Uani 1 1 d . . .
F15 F 0.4001(4) 0.9783(3) 0.33363(18) 0.0759(19) Uani 1 1 d . . .
F16 F 0.1464(4) 0.8263(4) 0.26885(18) 0.099(3) Uani 1 1 d . . .
F17 F 0.1391(4) 0.7204(4) 0.28553(17) 0.0725(19) Uani 1 1 d . . .
F18 F 0.1231(4) 0.8051(4) 0.32013(18) 0.087(2) Uani 1 1 d . . .
F19 F -0.0629(4) 0.7857(5) 0.31857(18) 0.110(3) Uani 1 1 d . . .
F20 F -0.0555(4) 0.7903(4) 0.26330(19) 0.084(2) Uani 1 1 d . . .
F21 F -0.0619(4) 0.8856(4) 0.2917(2) 0.099(2) Uani 1 1 d . . .
F22 F -0.4401(4) 0.9605(3) 0.1987(2) 0.085(2) Uani 1 1 d . . .
F23 F -0.4340(6) 0.9378(4) 0.2558(3) 0.131(3) Uani 1 1 d . . .
F24 F -0.3353(4) 1.0020(3) 0.24914(18) 0.0742(19) Uani 1 1 d . . .
F25 F -0.5840(4) 0.5496(4) 0.1610(2) 0.131(4) Uani 1 1 d . . .
F26 F -0.6076(4) 0.6574(4) 0.1490(2) 0.103(3) Uani 1 1 d . . .
F27 F -0.6360(4) 0.6112(5) 0.1928(2) 0.104(3) Uani 1 1 d . . .
F28 F -0.2593(7) 0.4786(5) 0.2607(2) 0.138(4) Uani 1 1 d . . .
F29 F -0.2410(5) 0.5268(4) 0.31323(18) 0.108(3) Uani 1 1 d . . .
F30A F -0.3542(8) 0.4698(7) 0.2912(5) 0.093(4) Uani 0.669(18) 1 d PU B 1
F30B F -0.3437(17) 0.4531(16) 0.2682(10) 0.093(4) Uani 0.331(18) 1 d PU B 2
F31 F -0.0896(6) 0.9149(4) 0.20437(19) 0.110(3) Uani 1 1 d . . .
F32 F -0.0534(5) 0.9794(3) 0.16555(17) 0.090(2) Uani 1 1 d . . .
F33 F 0.0399(5) 0.9060(4) 0.2032(2) 0.123(4) Uani 1 1 d . . .
F34 F -0.2548(4) 0.8233(4) 0.02334(15) 0.076(2) Uani 1 1 d . . .
F35 F -0.1596(4) 0.9069(3) 0.03506(14) 0.0634(17) Uani 1 1 d . . .
F36 F -0.1317(5) 0.8006(3) 0.02198(15) 0.083(2) Uani 1 1 d . . .
F37A F -0.0113(13) 0.6135(9) 0.2607(4) 0.124(3) Uani 0.606(15) 1 d PDU C 1
F37B F -0.0652(14) 0.5834(15) 0.2482(6) 0.124(3) Uani 0.394(15) 1 d PDU C 2
F38A F 0.0664(13) 0.5296(14) 0.2470(7) 0.124(3) Uani 0.394(15) 1 d PDU C 1
F38B F 0.0804(10) 0.5680(10) 0.2522(4) 0.124(3) Uani 0.606(15) 1 d PDU C 2
F39A F -0.0398(16) 0.5072(13) 0.2404(4) 0.124(3) Uani 0.606(15) 1 d PU C 1
F39B F -0.056(2) 0.4888(18) 0.2290(7) 0.124(3) Uani 0.394(15) 1 d PU C 2
F40 F -0.1167(5) 0.4989(4) 0.0653(2) 0.093(2) Uani 1 1 d . C .
F41 F -0.0265(7) 0.4396(4) 0.1126(2) 0.129(3) Uani 1 1 d . C .
F42 F 0.0190(5) 0.5293(4) 0.0898(2) 0.113(3) Uani 1 1 d . C .
F43 F 0.4246(4) 0.8406(4) 0.15438(16) 0.077(2) Uani 1 1 d . . .
F44 F 0.4103(3) 0.9455(3) 0.12914(16) 0.0603(16) Uani 1 1 d . . .
F45 F 0.4419(3) 0.8557(3) 0.10185(17) 0.0664(17) Uani 1 1 d . . .
F46A F 0.109(2) 1.003(2) 0.0959(9) 0.122(5) Uani 0.37(2) 1 d PU D 1
F46B F 0.0593(14) 0.9688(11) 0.0957(5) 0.122(5) Uani 0.63(2) 1 d PU D 2
F47 F 0.0086(5) 0.9602(4) 0.0385(3) 0.138(4) Uani 1 1 d . . .
F48 F 0.1153(5) 1.0280(4) 0.0562(3) 0.143(4) Uani 1 1 d . . .
F49 F 0.2495(4) 0.5056(3) 0.08515(17) 0.0691(18) Uani 1 1 d . . .
F50 F 0.2179(4) 0.4933(3) 0.02405(18) 0.0694(18) Uani 1 1 d . . .
F51 F 0.3269(3) 0.5583(3) 0.05936(17) 0.0615(16) Uani 1 1 d . . .
F52 F -0.0686(4) 0.5813(3) -0.03716(16) 0.0685(18) Uani 1 1 d . . .
F53 F -0.0798(4) 0.6961(4) -0.04428(18) 0.086(2) Uani 1 1 d . . .
F54 F -0.1124(4) 0.6441(4) -0.00093(19) 0.075(2) Uani 1 1 d . . .
O1 O 0.6314(4) 0.7701(4) 0.29227(15) 0.0472(17) Uani 1 1 d . . .
O2 O 0.5074(4) 0.6692(3) 0.37110(14) 0.0345(14) Uani 1 1 d . . .
O3 O 0.5098(3) 0.6228(3) 0.44230(14) 0.0303(13) Uani 1 1 d . . .
O4 O 0.3658(3) 0.5946(3) 0.37076(14) 0.0298(13) Uani 1 1 d . . .
O5 O 0.2948(3) 0.7305(3) 0.34590(14) 0.0335(14) Uani 1 1 d . . .
O6 O 0.4511(4) 0.8062(3) 0.37348(15) 0.0354(14) Uani 1 1 d . . .
O7 O 0.3414(4) 0.7961(3) 0.41737(15) 0.0371(15) Uani 1 1 d . . .
O8 O 0.5228(4) 0.7687(3) 0.45041(14) 0.0358(14) Uani 1 1 d . . .
O9 O 0.2806(4) 0.7950(3) 0.08756(15) 0.0322(14) Uani 1 1 d . . .
O10 O 0.1073(4) 0.8466(3) 0.05327(15) 0.0380(14) Uani 1 1 d . D .
O11 O 0.0497(4) 0.7144(3) 0.02851(14) 0.0307(13) Uani 1 1 d . . .
O12 O 0.2201(4) 0.6586(3) 0.06659(14) 0.0315(13) Uani 1 1 d . . .
O13 O -0.0601(4) 0.6516(4) 0.18878(16) 0.0443(16) Uani 1 1 d . . .
O14 O -0.0964(4) 0.6155(3) 0.11037(15) 0.0414(15) Uani 1 1 d . . .
O15 O -0.0758(4) 0.7946(3) 0.16703(15) 0.0384(15) Uani 1 1 d . . .
O16 O -0.1400(4) 0.7505(3) 0.08871(14) 0.0386(15) Uani 1 1 d . . .
O17 O -0.3022(4) 0.6314(3) 0.26066(15) 0.0412(15) Uani 1 1 d . B .
O18 O -0.4619(4) 0.6885(3) 0.20675(15) 0.0371(15) Uani 1 1 d . B .
O19 O -0.2196(4) 0.7520(4) 0.25772(14) 0.0403(15) Uani 1 1 d . . .
O20 O -0.3824(4) 0.8227(3) 0.22278(15) 0.0356(14) Uani 1 1 d . . .
O21 O -0.6627(3) 0.8490(3) -0.06868(13) 0.0288(13) Uani 1 1 d . . .
O22 O -0.8150(4) 0.7516(4) -0.00027(15) 0.0417(16) Uani 1 1 d . . .
N1 N 0.6212(4) 0.7455(4) 0.32227(16) 0.0317(17) Uani 1 1 d . . .
N2 N 0.5636(4) 0.6982(3) 0.35894(18) 0.0274(16) Uani 1 1 d . . .
N3 N 0.1508(4) 0.7394(4) 0.11902(16) 0.0324(17) Uani 1 1 d . . .
N4 N 0.0584(4) 0.7141(4) 0.15208(19) 0.0343(18) Uani 1 1 d . . .
N5 N -0.2394(5) 0.7023(4) 0.13797(19) 0.0405(19) Uani 1 1 d . . .
N6 N -0.3286(5) 0.7093(4) 0.17444(18) 0.0368(18) Uani 1 1 d . . .
N7 N -0.7252(4) 0.8301(4) -0.05793(17) 0.0291(16) Uani 1 1 d . . .
N8 N -0.7967(4) 0.7849(4) -0.02558(18) 0.0310(17) Uani 1 1 d . . .
C1 C 0.5950(6) 0.5250(5) 0.4764(2) 0.039(2) Uani 1 1 d . . .
C2 C 0.5132(6) 0.5555(5) 0.4425(2) 0.033(2) Uani 1 1 d . . .
C3 C 0.4573(5) 0.5076(5) 0.4156(2) 0.037(2) Uani 1 1 d . . .
H3 H 0.4674 0.4586 0.4199 0.044 Uiso 1 1 calc R . .
C4 C 0.3857(5) 0.5310(5) 0.3818(2) 0.0301(19) Uani 1 1 d . . .
C5 C 0.3205(6) 0.4743(5) 0.3566(3) 0.043(2) Uani 1 1 d . . .
C6 C 0.6161(8) 0.8597(7) 0.4880(3) 0.067(3) Uani 1 1 d . . .
C7 C 0.5240(6) 0.8303(5) 0.4637(2) 0.043(2) Uani 1 1 d . A .
C8 C 0.4531(6) 0.8758(5) 0.4580(3) 0.048(2) Uani 1 1 d . . .
H8 H 0.4637 0.9213 0.4693 0.057 Uiso 1 1 calc R A .
C9 C 0.3668(7) 0.8542(5) 0.4356(2) 0.044(2) Uani 1 1 d . A .
C10 C 0.2905(7) 0.9036(5) 0.4330(3) 0.047(3) Uani 1 1 d . . .
C11 C 0.4524(6) 0.9214(5) 0.3476(3) 0.043(2) Uani 1 1 d . . .
C12 C 0.4043(6) 0.8528(5) 0.3505(2) 0.039(2) Uani 1 1 d . . .
C13 C 0.3151(6) 0.8477(5) 0.3266(2) 0.046(2) Uani 1 1 d . . .
H13 H 0.2869 0.8862 0.3105 0.055 Uiso 1 1 calc R . .
C14 C 0.2664(6) 0.7866(5) 0.3258(2) 0.040(2) Uani 1 1 d . . .
C15 C 0.1685(7) 0.7862(7) 0.2998(3) 0.055(3) Uani 1 1 d . . .
C16 C 0.6836(6) 0.6149(5) 0.3792(3) 0.055(3) Uani 1 1 d . . .
H16A H 0.6562 0.5848 0.3920 0.082 Uiso 1 1 calc R . .
H16B H 0.7468 0.6087 0.3915 0.082 Uiso 1 1 calc R . .
H16C H 0.6622 0.6018 0.3520 0.082 Uiso 1 1 calc R . .
C17 C 0.6827(6) 0.7102(6) 0.4256(2) 0.053(3) Uani 1 1 d . . .
H17A H 0.6592 0.7566 0.4273 0.079 Uiso 1 1 calc R . .
H17B H 0.7459 0.7105 0.4402 0.079 Uiso 1 1 calc R . .
H17C H 0.6568 0.6746 0.4362 0.079 Uiso 1 1 calc R . .
C18 C 0.6607(5) 0.6928(5) 0.3826(2) 0.034(2) Uani 1 1 d . . .
C19 C 0.7811(6) 0.7270(6) 0.3587(3) 0.055(3) Uani 1 1 d . . .
H19A H 0.7725 0.6834 0.3439 0.082 Uiso 1 1 calc R . .
H19B H 0.8267 0.7200 0.3845 0.082 Uiso 1 1 calc R . .
H19C H 0.7986 0.7646 0.3457 0.082 Uiso 1 1 calc R . .
C20 C 0.6958(5) 0.7475(5) 0.3616(2) 0.031(2) Uani 1 1 d . . .
C21 C 0.7014(6) 0.8229(5) 0.3764(2) 0.048(3) Uani 1 1 d . . .
H21A H 0.7121 0.8551 0.3588 0.073 Uiso 1 1 calc R . .
H21B H 0.7490 0.8264 0.4020 0.073 Uiso 1 1 calc R . .
H21C H 0.6465 0.8354 0.3780 0.073 Uiso 1 1 calc R . .
C22 C 0.5435(5) 0.7236(5) 0.3234(2) 0.032(2) Uani 1 1 d . . .
C23 C 0.4410(6) 0.7805(5) 0.2621(2) 0.040(2) Uani 1 1 d . . .
H23 H 0.4850 0.8136 0.2643 0.048 Uiso 1 1 calc R . .
C24 C 0.4569(6) 0.7286(5) 0.2907(2) 0.032(2) Uani 1 1 d . . .
C25 C 0.3892(5) 0.6794(5) 0.2877(2) 0.031(2) Uani 1 1 d . . .
H25 H 0.3985 0.6452 0.3071 0.037 Uiso 1 1 calc R . .
C26 C 0.3090(6) 0.6828(5) 0.2554(2) 0.034(2) Uani 1 1 d . . .
H26 H 0.2643 0.6505 0.2533 0.040 Uiso 1 1 calc R . .
C27 C 0.2935(5) 0.7338(5) 0.2260(2) 0.031(2) Uani 1 1 d . . .
C28 C 0.3605(6) 0.7833(4) 0.2304(2) 0.032(2) Uani 1 1 d . . .
H28 H 0.3503 0.8189 0.2116 0.039 Uiso 1 1 calc R . .
C29 C 0.2132(6) 0.7319(5) 0.1890(2) 0.034(2) Uani 1 1 d . . .
C30 C 0.2203(5) 0.7419(5) 0.1534(2) 0.034(2) Uani 1 1 d . . .
H30 H 0.2761 0.7507 0.1537 0.040 Uiso 1 1 calc R . .
C31 C 0.0732(6) 0.7235(5) 0.1202(2) 0.034(2) Uani 1 1 d . . .
H31 H 0.0247 0.7186 0.0963 0.041 Uiso 1 1 calc R . .
C32 C 0.1282(6) 0.7186(5) 0.1864(2) 0.038(2) Uani 1 1 d . . .
H32 H 0.1197 0.7127 0.2094 0.045 Uiso 1 1 calc R . .
C33 C 0.3938(6) 0.8765(5) 0.1208(2) 0.036(2) Uani 1 1 d . . .
C34 C 0.2964(6) 0.8603(5) 0.0971(2) 0.035(2) Uani 1 1 d . . .
C35 C 0.2364(6) 0.9150(5) 0.0901(3) 0.048(3) Uani 1 1 d . D .
H35 H 0.2562 0.9606 0.0998 0.058 Uiso 1 1 calc R . .
C36 C 0.1452(7) 0.9030(5) 0.0685(3) 0.048(3) Uani 1 1 d . . .
C37 C 0.0837(9) 0.9684(7) 0.0648(5) 0.095(5) Uani 1 1 d . D .
C38 C 0.2448(6) 0.5402(5) 0.0533(3) 0.042(2) Uani 1 1 d . . .
C39 C 0.1859(6) 0.6057(4) 0.0452(2) 0.034(2) Uani 1 1 d . . .
C40 C 0.0987(5) 0.5981(5) 0.0178(2) 0.036(2) Uani 1 1 d . . .
H40 H 0.0813 0.5562 0.0032 0.043 Uiso 1 1 calc R . .
C41 C 0.0369(5) 0.6535(5) 0.0121(2) 0.034(2) Uani 1 1 d . . .
C42 C -0.0575(6) 0.6433(5) -0.0175(3) 0.044(2) Uani 1 1 d . . .
C43 C -0.0011(11) 0.5654(9) 0.2407(6) 0.146(9) Uani 1 1 d D . .
C44 C -0.0368(9) 0.5895(7) 0.1930(3) 0.075(4) Uani 1 1 d . C .
C45 C -0.0338(9) 0.5394(6) 0.1652(3) 0.082(4) Uani 1 1 d . . .
H45 H -0.0121 0.4934 0.1733 0.098 Uiso 1 1 calc R C .
C46 C -0.0628(7) 0.5579(6) 0.1262(3) 0.049(3) Uani 1 1 d . C .
C47 C -0.0467(10) 0.5051(7) 0.0984(4) 0.075(4) Uani 1 1 d . . .
C48 C -0.1701(7) 0.8383(5) 0.0408(2) 0.044(2) Uani 1 1 d . . .
C49 C -0.1341(5) 0.8176(5) 0.0840(2) 0.032(2) Uani 1 1 d . . .
C50 C -0.1028(6) 0.8690(5) 0.1124(2) 0.049(3) Uani 1 1 d . . .
H50 H -0.0981 0.9160 0.1050 0.058 Uiso 1 1 calc R . .
C51 C -0.0775(6) 0.8537(6) 0.1520(3) 0.046(3) Uani 1 1 d . . .
C52 C -0.0434(9) 0.9151(6) 0.1814(3) 0.070(4) Uani 1 1 d . . .
C53 C -0.0937(8) 0.8199(7) 0.2854(3) 0.062(3) Uani 1 1 d . . .
C54 C -0.1929(7) 0.8146(6) 0.2651(2) 0.045(2) Uani 1 1 d . . .
C55 C -0.2424(7) 0.8769(6) 0.2582(2) 0.052(3) Uani 1 1 d . . .
H55 H -0.2144 0.9206 0.2674 0.063 Uiso 1 1 calc R . .
C56 C -0.3337(6) 0.8741(5) 0.2377(2) 0.039(2) Uani 1 1 d . . .
C57 C -0.3890(7) 0.9446(6) 0.2346(3) 0.050(3) Uani 1 1 d . . .
C58 C -0.3003(9) 0.5103(6) 0.2789(3) 0.064(3) Uani 1 1 d . B .
C59 C -0.3491(7) 0.5754(5) 0.2552(2) 0.045(2) Uani 1 1 d . . .
C60 C -0.4387(6) 0.5696(5) 0.2303(3) 0.045(2) Uani 1 1 d . B .
H60 H -0.4678 0.5264 0.2292 0.055 Uiso 1 1 calc R . .
C61 C -0.4851(6) 0.6253(5) 0.2075(2) 0.036(2) Uani 1 1 d . . .
C62 C -0.5773(7) 0.6087(5) 0.1776(2) 0.042(2) Uani 1 1 d . B .
C63 C -0.2496(6) 0.7016(5) 0.1715(2) 0.041(2) Uani 1 1 d . . .
H63 H -0.1991 0.6955 0.1946 0.050 Uiso 1 1 calc R . .
C64 C -0.3997(6) 0.7192(4) 0.1408(2) 0.035(2) Uani 1 1 d . . .
H64 H -0.4550 0.7245 0.1415 0.042 Uiso 1 1 calc R . .
C65 C -0.3939(6) 0.7219(5) 0.1048(2) 0.037(2) Uani 1 1 d . . .
C66 C -0.3101(6) 0.7135(5) 0.1052(2) 0.039(2) Uani 1 1 d . . .
H66 H -0.3036 0.7158 0.0817 0.047 Uiso 1 1 calc R . .
C67 C -0.4766(5) 0.7349(5) 0.0691(2) 0.030(2) Uani 1 1 d . . .
C68 C -0.5530(6) 0.6991(5) 0.0635(2) 0.036(2) Uani 1 1 d . . .
H68 H -0.5535 0.6637 0.0809 0.043 Uiso 1 1 calc R . .
C69 C -0.6291(5) 0.7167(4) 0.0315(2) 0.0292(19) Uani 1 1 d . . .
H69 H -0.6814 0.6921 0.0272 0.035 Uiso 1 1 calc R . .
C70 C -0.6302(5) 0.7698(4) 0.0058(2) 0.0270(19) Uani 1 1 d . . .
C71 C -0.5523(5) 0.8035(4) 0.0105(2) 0.031(2) Uani 1 1 d . . .
H71 H -0.5530 0.8383 -0.0075 0.037 Uiso 1 1 calc R . .
C72 C -0.4729(5) 0.7866(4) 0.0415(2) 0.030(2) Uani 1 1 d . . .
H72 H -0.4197 0.8078 0.0442 0.036 Uiso 1 1 calc R . .
C73 C -0.7140(5) 0.7928(4) -0.0256(2) 0.0288(19) Uani 1 1 d . . .
C74 C -0.9044(6) 0.7437(5) -0.0884(2) 0.046(2) Uani 1 1 d . . .
H74A H -0.8596 0.7255 -0.0961 0.069 Uiso 1 1 calc R . .
H74B H -0.9564 0.7560 -0.1113 0.069 Uiso 1 1 calc R . .
H74C H -0.9193 0.7076 -0.0737 0.069 Uiso 1 1 calc R . .
C75 C -0.8694(5) 0.8104(5) -0.0628(2) 0.031(2) Uani 1 1 d . . .
C76 C -0.9406(6) 0.8456(6) -0.0534(3) 0.049(3) Uani 1 1 d . . .
H76A H -0.9690 0.8101 -0.0438 0.074 Uiso 1 1 calc R . .
H76B H -0.9837 0.8674 -0.0766 0.074 Uiso 1 1 calc R . .
H76C H -0.9143 0.8816 -0.0336 0.074 Uiso 1 1 calc R . .
C77 C -0.8435(6) 0.8605(5) -0.1227(2) 0.044(2) Uani 1 1 d . . .
H77A H -0.8059 0.8925 -0.1292 0.067 Uiso 1 1 calc R . .
H77B H -0.9040 0.8762 -0.1355 0.067 Uiso 1 1 calc R . .
H77C H -0.8382 0.8129 -0.1314 0.067 Uiso 1 1 calc R . .
C78 C -0.8109(6) 0.9378(5) -0.0631(2) 0.045(2) Uani 1 1 d . . .
H78A H -0.7925 0.9368 -0.0352 0.068 Uiso 1 1 calc R . .
H78B H -0.8684 0.9598 -0.0752 0.068 Uiso 1 1 calc R . .
H78C H -0.7689 0.9649 -0.0693 0.068 Uiso 1 1 calc R . .
C79 C -0.8157(5) 0.8602(5) -0.0785(2) 0.032(2) Uani 1 1 d . . .

loop_
_atom_site_aniso_label
_atom_site_aniso_U_11
_atom_site_aniso_U_22
_atom_site_aniso_U_33
_atom_site_aniso_U_23
_atom_site_aniso_U_13
_atom_site_aniso_U_12
Yb1 0.0324(3) 0.0287(2) 0.0225(2) -0.00012(13) 0.01181(18) -0.00166(16)
Cu1 0.0342(6) 0.0403(7) 0.0285(5) 0.0016(4) 0.0115(5) -0.0055(5)
Cu2 0.0325(6) 0.0320(6) 0.0242(5) -0.0001(4) 0.0113(4) -0.0007(5)
Cu3 0.0337(6) 0.0413(7) 0.0277(6) 0.0047(4) 0.0137(5) 0.0049(5)
F1 0.028(3) 0.091(5) 0.061(3) 0.009(3) 0.015(3) 0.006(3)
F2 0.071(4) 0.108(6) 0.031(3) 0.014(3) 0.010(3) 0.033(4)
F3 0.084(5) 0.040(4) 0.135(6) 0.036(4) -0.016(4) -0.003(4)
F4 0.065(4) 0.040(4) 0.084(4) -0.025(3) 0.016(3) 0.001(3)
F5 0.072(4) 0.091(5) 0.095(4) -0.038(4) 0.058(4) -0.046(4)
F6 0.075(4) 0.058(4) 0.046(3) -0.016(3) 0.007(3) -0.013(3)
F7 0.064(5) 0.087(6) 0.076(4) 0.004(4) 0.003(4) -0.022(4)
F8 0.104(7) 0.186(10) 0.105(6) 0.043(6) 0.001(5) -0.098(7)
F9A 0.075(5) 0.077(9) 0.099(9) -0.058(7) 0.013(7) -0.015(6)
F9B 0.075(5) 0.077(9) 0.099(9) -0.058(7) 0.013(7) -0.015(6)
F10 0.090(5) 0.076(5) 0.059(4) 0.010(3) 0.033(4) 0.044(4)
F11 0.073(5) 0.041(4) 0.188(7) -0.038(4) 0.054(5) -0.003(4)
F12 0.068(4) 0.062(4) 0.064(4) 0.010(3) 0.037(3) 0.013(3)
F13 0.109(5) 0.044(4) 0.053(3) -0.005(3) 0.022(4) -0.027(4)
F14 0.079(4) 0.056(4) 0.069(4) -0.005(3) 0.045(3) -0.020(3)
F15 0.077(5) 0.044(4) 0.112(5) 0.028(3) 0.043(4) 0.010(3)
F16 0.073(5) 0.111(7) 0.080(5) 0.053(4) -0.001(4) -0.009(4)
F17 0.048(4) 0.084(6) 0.063(4) -0.007(3) 0.000(3) -0.003(3)
F18 0.036(4) 0.142(7) 0.071(4) -0.014(4) 0.009(3) 0.020(4)
F19 0.047(4) 0.194(9) 0.060(4) 0.052(5) -0.009(3) -0.037(5)
F20 0.043(4) 0.128(7) 0.074(4) -0.002(4) 0.017(4) -0.008(4)
F21 0.056(4) 0.091(6) 0.130(6) -0.016(5) 0.017(4) -0.032(4)
F22 0.051(4) 0.050(4) 0.114(5) -0.010(4) -0.006(4) 0.017(3)
F23 0.206(9) 0.048(5) 0.237(9) 0.008(5) 0.188(8) 0.020(5)
F24 0.080(5) 0.047(4) 0.088(4) -0.010(3) 0.027(4) -0.006(3)
F25 0.047(4) 0.104(7) 0.166(7) -0.105(6) -0.033(4) 0.028(4)
F26 0.074(5) 0.100(7) 0.090(5) 0.024(4) -0.012(4) -0.029(4)
F27 0.052(4) 0.172(9) 0.093(5) -0.029(5) 0.037(4) -0.014(5)
F28 0.210(10) 0.120(8) 0.093(5) 0.023(5) 0.071(6) 0.122(8)
F29 0.151(7) 0.073(6) 0.058(4) 0.015(4) 0.000(4) 0.030(5)
F30A 0.090(6) 0.076(6) 0.104(8) 0.044(6) 0.030(6) 0.004(5)
F30B 0.090(6) 0.076(6) 0.104(8) 0.044(6) 0.030(6) 0.004(5)
F31 0.180(9) 0.085(6) 0.068(4) -0.011(4) 0.054(5) 0.033(5)
F32 0.124(6) 0.039(4) 0.065(4) -0.018(3) -0.005(4) 0.000(4)
F33 0.098(6) 0.070(6) 0.099(5) -0.023(4) -0.063(5) 0.022(4)
F34 0.051(4) 0.096(6) 0.054(3) 0.030(3) -0.006(3) -0.016(4)
F35 0.085(5) 0.040(4) 0.053(3) 0.016(3) 0.016(3) 0.000(3)
F36 0.134(6) 0.081(5) 0.043(3) 0.011(3) 0.047(4) 0.038(4)
F37A 0.155(6) 0.118(7) 0.077(4) 0.028(5) 0.027(4) -0.017(5)
F37B 0.155(6) 0.118(7) 0.077(4) 0.028(5) 0.027(4) -0.017(5)
F38A 0.155(6) 0.118(7) 0.077(4) 0.028(5) 0.027(4) -0.017(5)
F38B 0.155(6) 0.118(7) 0.077(4) 0.028(5) 0.027(4) -0.017(5)
F39A 0.155(6) 0.118(7) 0.077(4) 0.028(5) 0.027(4) -0.017(5)
F39B 0.155(6) 0.118(7) 0.077(4) 0.028(5) 0.027(4) -0.017(5)
F40 0.115(6) 0.073(6) 0.083(5) -0.025(4) 0.032(5) -0.027(4)
F41 0.232(10) 0.040(5) 0.110(5) -0.003(4) 0.065(6) 0.033(6)
F42 0.121(7) 0.098(7) 0.157(7) -0.065(5) 0.095(6) -0.012(5)
F43 0.055(4) 0.084(5) 0.059(4) 0.015(3) -0.011(3) -0.025(4)
F44 0.044(3) 0.044(4) 0.083(4) -0.013(3) 0.016(3) -0.011(3)
F45 0.047(4) 0.060(4) 0.103(4) -0.032(3) 0.042(3) -0.016(3)
F46A 0.117(9) 0.117(9) 0.145(7) -0.009(6) 0.068(7) 0.037(7)
F46B 0.117(9) 0.117(9) 0.145(7) -0.009(6) 0.068(7) 0.037(7)
F47 0.055(5) 0.053(5) 0.251(10) -0.017(6) 0.006(6) 0.013(4)
F48 0.072(5) 0.043(5) 0.264(12) 0.035(6) 0.018(6) 0.014(4)
F49 0.076(4) 0.042(4) 0.087(4) 0.026(3) 0.032(4) 0.018(3)
F50 0.049(4) 0.043(4) 0.102(4) -0.023(3) 0.017(3) 0.011(3)
F51 0.035(3) 0.036(4) 0.107(4) -0.004(3) 0.022(3) -0.001(3)
F52 0.047(4) 0.066(5) 0.075(4) -0.034(3) 0.007(3) -0.005(3)
F53 0.059(4) 0.073(5) 0.073(4) 0.022(3) -0.027(3) -0.014(3)
F54 0.030(3) 0.078(5) 0.117(5) -0.034(4) 0.029(4) -0.015(3)
O1 0.050(4) 0.073(5) 0.026(3) 0.001(3) 0.024(3) -0.001(4)
O2 0.039(4) 0.043(4) 0.025(3) 0.004(2) 0.016(3) -0.002(3)
O3 0.030(3) 0.032(4) 0.027(3) 0.004(2) 0.010(2) -0.005(3)
O4 0.036(3) 0.029(4) 0.029(3) -0.004(2) 0.018(3) -0.003(3)
O5 0.031(3) 0.040(4) 0.031(3) 0.004(3) 0.014(3) 0.002(3)
O6 0.037(4) 0.034(4) 0.033(3) 0.002(3) 0.013(3) 0.000(3)
O7 0.049(4) 0.030(4) 0.037(3) -0.007(2) 0.022(3) -0.005(3)
O8 0.038(4) 0.034(4) 0.026(3) 0.001(3) 0.003(3) 0.001(3)
O9 0.038(3) 0.028(4) 0.031(3) -0.007(2) 0.013(3) -0.008(3)
O10 0.043(4) 0.031(4) 0.036(3) -0.001(3) 0.013(3) 0.004(3)
O11 0.033(3) 0.032(4) 0.028(3) -0.001(2) 0.013(3) 0.002(3)
O12 0.041(4) 0.025(3) 0.025(3) 0.001(2) 0.009(3) 0.005(3)
O13 0.040(4) 0.056(5) 0.037(3) 0.010(3) 0.015(3) 0.009(3)
O14 0.047(4) 0.039(4) 0.042(3) 0.001(3) 0.021(3) 0.002(3)
O15 0.046(4) 0.038(4) 0.026(3) 0.006(3) 0.008(3) 0.012(3)
O16 0.040(4) 0.047(4) 0.028(3) 0.001(3) 0.012(3) 0.004(3)
O17 0.037(4) 0.036(4) 0.043(3) 0.008(3) 0.008(3) 0.004(3)
O18 0.042(4) 0.044(4) 0.026(3) 0.001(3) 0.015(3) 0.006(3)
O19 0.039(4) 0.052(5) 0.029(3) 0.004(3) 0.013(3) -0.001(3)
O20 0.037(4) 0.037(4) 0.035(3) -0.013(3) 0.017(3) -0.015(3)
O21 0.030(3) 0.040(4) 0.025(3) 0.003(2) 0.021(2) -0.001(3)
O22 0.029(3) 0.068(5) 0.030(3) 0.004(3) 0.013(3) -0.008(3)
N1 0.034(4) 0.042(5) 0.015(3) -0.003(3) 0.006(3) -0.009(3)
N2 0.024(4) 0.039(5) 0.028(4) 0.001(3) 0.018(3) -0.002(3)
N3 0.030(4) 0.047(5) 0.016(3) -0.003(3) 0.006(3) 0.005(3)
N4 0.019(4) 0.056(5) 0.033(4) -0.003(3) 0.015(3) -0.005(3)
N5 0.041(5) 0.055(6) 0.024(4) 0.011(3) 0.012(4) 0.010(4)
N6 0.043(5) 0.041(5) 0.024(4) 0.009(3) 0.011(4) 0.002(4)
N7 0.028(4) 0.038(5) 0.022(3) 0.005(3) 0.011(3) 0.004(3)
N8 0.027(4) 0.039(5) 0.027(4) 0.003(3) 0.010(3) 0.001(3)
C1 0.044(6) 0.034(6) 0.031(5) 0.011(4) 0.008(4) 0.001(4)
C2 0.045(6) 0.027(5) 0.034(4) -0.001(4) 0.022(4) -0.005(4)
C3 0.033(5) 0.030(5) 0.054(5) 0.002(4) 0.024(5) -0.001(4)
C4 0.031(5) 0.041(6) 0.029(4) -0.011(4) 0.023(4) -0.004(4)
C5 0.049(6) 0.035(6) 0.042(5) -0.015(4) 0.016(5) -0.016(5)
C6 0.057(8) 0.070(10) 0.063(8) -0.001(7) 0.013(7) -0.015(7)
C7 0.044(6) 0.044(7) 0.036(5) -0.004(4) 0.012(4) -0.010(5)
C8 0.046(6) 0.042(6) 0.053(6) -0.012(5) 0.018(5) -0.006(5)
C9 0.068(7) 0.030(6) 0.039(5) 0.004(4) 0.028(5) 0.000(5)
C10 0.049(6) 0.024(6) 0.057(6) -0.013(4) 0.010(5) 0.001(5)
C11 0.051(6) 0.036(6) 0.046(6) 0.008(4) 0.024(5) 0.002(5)
C12 0.052(6) 0.037(6) 0.033(5) 0.011(4) 0.021(5) 0.009(5)
C13 0.049(6) 0.048(7) 0.040(5) 0.026(4) 0.017(5) 0.011(5)
C14 0.039(6) 0.051(7) 0.026(4) 0.011(4) 0.007(4) 0.016(5)
C15 0.041(6) 0.073(9) 0.050(6) 0.014(6) 0.019(5) 0.000(6)
C16 0.052(7) 0.044(7) 0.073(7) 0.012(5) 0.030(5) 0.013(5)
C17 0.036(6) 0.087(9) 0.028(5) 0.010(5) 0.004(4) -0.011(5)
C18 0.019(4) 0.059(7) 0.020(4) -0.001(4) 0.004(4) -0.005(4)
C19 0.036(6) 0.085(9) 0.038(5) -0.006(5) 0.010(5) -0.015(5)
C20 0.023(5) 0.050(6) 0.019(4) -0.007(4) 0.007(3) -0.015(4)
C21 0.044(6) 0.053(7) 0.038(5) -0.007(4) 0.006(4) -0.023(5)
C22 0.029(5) 0.039(6) 0.024(4) -0.003(4) 0.008(4) -0.003(4)
C23 0.052(6) 0.039(6) 0.033(5) 0.001(4) 0.020(5) -0.009(5)
C24 0.035(5) 0.039(6) 0.024(4) -0.005(4) 0.014(4) -0.002(4)
C25 0.027(5) 0.040(6) 0.025(4) 0.007(4) 0.011(4) -0.002(4)
C26 0.039(5) 0.038(6) 0.028(4) -0.006(4) 0.018(4) -0.015(4)
C27 0.035(5) 0.036(5) 0.020(4) -0.003(3) 0.007(4) 0.001(4)
C28 0.044(5) 0.033(5) 0.023(4) 0.008(3) 0.016(4) -0.005(4)
C29 0.036(5) 0.036(5) 0.029(4) -0.005(4) 0.012(4) 0.002(4)
C30 0.025(5) 0.038(6) 0.028(4) 0.002(4) 0.002(4) 0.008(4)
C31 0.029(5) 0.039(6) 0.032(5) 0.004(4) 0.011(4) 0.009(4)
C32 0.032(5) 0.061(7) 0.023(4) 0.002(4) 0.014(4) 0.006(4)
C33 0.029(5) 0.032(6) 0.044(5) -0.008(4) 0.011(4) -0.008(4)
C34 0.044(6) 0.032(6) 0.030(4) -0.004(4) 0.015(4) -0.010(4)
C35 0.033(6) 0.019(5) 0.081(7) 0.000(5) 0.011(5) -0.002(4)
C36 0.057(7) 0.025(6) 0.058(6) 0.004(4) 0.020(5) 0.015(5)
C37 0.044(8) 0.041(8) 0.137(12) -0.015(8) -0.026(9) -0.004(6)
C38 0.042(6) 0.034(6) 0.048(5) -0.006(4) 0.016(5) -0.007(5)
C39 0.048(6) 0.018(5) 0.042(5) 0.005(4) 0.024(4) 0.003(4)
C40 0.018(5) 0.038(6) 0.041(5) -0.008(4) 0.002(4) 0.006(4)
C41 0.034(5) 0.039(6) 0.023(4) 0.005(4) 0.005(4) -0.004(4)
C42 0.027(5) 0.043(7) 0.050(6) -0.011(5) 0.002(5) -0.009(4)
C43 0.132(16) 0.074(14) 0.26(2) 0.080(15) 0.112(18) 0.054(12)
C44 0.105(11) 0.063(9) 0.061(7) 0.037(6) 0.037(7) 0.033(8)
C45 0.149(13) 0.035(7) 0.054(7) 0.011(5) 0.034(7) 0.022(7)
C46 0.058(7) 0.038(7) 0.053(6) -0.003(5) 0.026(5) 0.002(5)
C47 0.094(10) 0.040(8) 0.112(11) -0.007(7) 0.064(9) 0.010(7)
C48 0.050(7) 0.039(6) 0.038(5) 0.003(4) 0.012(5) 0.011(5)
C49 0.032(5) 0.037(6) 0.026(4) 0.007(4) 0.011(4) 0.010(4)
C50 0.065(7) 0.038(6) 0.031(5) -0.001(4) 0.007(5) 0.004(5)
C51 0.042(6) 0.056(7) 0.046(6) -0.018(5) 0.023(5) 0.013(5)
C52 0.106(11) 0.048(8) 0.031(6) -0.002(5) 0.002(6) 0.015(7)
C53 0.057(8) 0.070(9) 0.054(7) -0.012(6) 0.019(6) -0.020(7)
C54 0.052(7) 0.045(7) 0.035(5) -0.001(4) 0.015(5) -0.004(5)
C55 0.048(7) 0.063(8) 0.038(5) -0.012(5) 0.010(5) -0.024(6)
C56 0.051(6) 0.041(6) 0.034(5) 0.001(4) 0.026(5) -0.006(5)
C57 0.038(6) 0.046(7) 0.067(7) -0.002(5) 0.022(6) -0.001(5)
C58 0.108(10) 0.027(6) 0.055(7) 0.000(5) 0.029(7) -0.009(6)
C59 0.069(7) 0.032(6) 0.036(5) -0.004(4) 0.023(5) 0.004(5)
C60 0.057(7) 0.023(5) 0.054(6) -0.007(4) 0.021(5) -0.007(5)
C61 0.055(6) 0.029(5) 0.040(5) -0.008(4) 0.035(5) -0.007(5)
C62 0.060(7) 0.047(6) 0.033(5) -0.005(4) 0.033(5) -0.006(5)
C63 0.034(5) 0.066(7) 0.026(5) 0.016(4) 0.014(4) 0.015(5)
C64 0.039(5) 0.042(6) 0.026(4) 0.004(4) 0.015(4) 0.010(4)
C65 0.051(6) 0.029(5) 0.035(5) 0.010(4) 0.022(4) 0.005(4)
C66 0.036(5) 0.053(7) 0.035(5) 0.007(4) 0.022(4) 0.006(4)
C67 0.030(5) 0.038(5) 0.025(4) 0.009(4) 0.013(4) 0.015(4)
C68 0.034(5) 0.042(6) 0.029(5) 0.016(4) 0.011(4) 0.005(4)
C69 0.023(4) 0.038(5) 0.027(4) 0.001(4) 0.010(4) 0.001(4)
C70 0.029(5) 0.034(5) 0.018(4) -0.002(3) 0.009(4) 0.000(4)
C71 0.041(5) 0.027(5) 0.023(4) 0.001(3) 0.011(4) -0.003(4)
C72 0.026(5) 0.040(6) 0.024(4) -0.001(3) 0.012(4) -0.003(4)
C73 0.032(5) 0.031(5) 0.026(4) 0.003(3) 0.014(4) -0.003(4)
C74 0.040(6) 0.053(7) 0.035(5) -0.005(4) 0.004(4) -0.008(5)
C75 0.025(5) 0.040(6) 0.030(4) 0.009(4) 0.011(4) 0.002(4)
C76 0.028(5) 0.072(8) 0.050(6) 0.006(5) 0.018(5) -0.001(5)
C77 0.036(5) 0.059(7) 0.030(5) 0.009(4) 0.004(4) 0.008(5)
C78 0.043(6) 0.036(6) 0.055(6) -0.001(4) 0.019(5) -0.002(5)
C79 0.028(5) 0.034(5) 0.026(4) 0.003(3) 0.002(4) 0.009(4)

loop_
_atom_type_symbol
_atom_type_description
_atom_type_scat_dispersion_real
_atom_type_scat_dispersion_imag
_atom_type_scat_source
C C 0.0033 0.0016 'International Tables Vol C Tables 4.2.6.8 and 6.1.1.4'
H H 0.0000 0.0000 'International Tables Vol C Tables 4.2.6.8 and 6.1.1.4'
Cu Cu 0.3201 1.2651 'International Tables Vol C Tables 4.2.6.8 and 6.1.1.4'
F F 0.0171 0.0103 'International Tables Vol C Tables 4.2.6.8 and 6.1.1.4'
N N 0.0061 0.0033 'International Tables Vol C Tables 4.2.6.8 and 6.1.1.4'
O O 0.0106 0.0060 'International Tables Vol C Tables 4.2.6.8 and 6.1.1.4'
Yb Yb -0.3850 5.5486 'International Tables Vol C Tables 4.2.6.8 and 6.1.1.4'

loop_
_geom_angle_atom_site_label_1
_geom_angle_atom_site_label_2
_geom_angle_atom_site_label_3
_geom_angle
_geom_angle_site_symmetry_1
_geom_angle_site_symmetry_3
O5 Yb1 O3 149.7(2) . .
O5 Yb1 O2 98.28(18) . .
O3 Yb1 O2 74.99(18) . .
O5 Yb1 O8 136.9(2) . .
O3 Yb1 O8 73.4(2) . .
O2 Yb1 O8 96.3(2) . .
O5 Yb1 O21 93.67(18) . 4_676
O3 Yb1 O21 73.96(19) . 4_676
O2 Yb1 O21 136.8(2) . 4_676
O8 Yb1 O21 102.78(19) . 4_676
O5 Yb1 O6 73.9(2) . .
O3 Yb1 O6 129.1(2) . .
O2 Yb1 O6 72.8(2) . .
O8 Yb1 O6 72.18(19) . .
O21 Yb1 O6 150.1(2) 4_676 .
O5 Yb1 O4 74.8(2) . .
O3 Yb1 O4 74.99(18) . .
O2 Yb1 O4 71.97(19) . .
O8 Yb1 O4 148.20(19) . .
O21 Yb1 O4 71.45(18) 4_676 .
O6 Yb1 O4 128.05(18) . .
O5 Yb1 O7 73.48(19) . .
O3 Yb1 O7 126.04(19) . .
O2 Yb1 O7 150.1(2) . .
O8 Yb1 O7 73.8(2) . .
O21 Yb1 O7 73.07(19) 4_676 .
O6 Yb1 O7 77.3(2) . .
O4 Yb1 O7 129.98(19) . .
O19 Cu1 O18 175.2(3) . .
O19 Cu1 O17 86.9(3) . .
O18 Cu1 O17 91.7(3) . .
O19 Cu1 O20 92.3(3) . .
O18 Cu1 O20 90.5(2) . .
O17 Cu1 O20 161.8(2) . .
O19 Cu1 N6 89.5(2) . .
O18 Cu1 N6 86.4(2) . .
O17 Cu1 N6 104.7(2) . .
O20 Cu1 N6 93.5(2) . .
O19 Cu1 O1 91.4(2) . 1_455
O18 Cu1 O1 93.2(2) . 1_455
O17 Cu1 O1 89.9(2) . 1_455
O20 Cu1 O1 71.9(2) . 1_455
N6 Cu1 O1 165.3(2) . 1_455
O11 Cu2 O9 171.8(2) . .
O11 Cu2 O12 92.1(2) . .
O9 Cu2 O12 89.3(2) . .
O11 Cu2 O10 86.9(2) . .
O9 Cu2 O10 91.4(2) . .
O12 Cu2 O10 177.1(2) . .
O11 Cu2 N3 96.6(2) . .
O9 Cu2 N3 91.4(2) . .
O12 Cu2 N3 92.0(2) . .
O10 Cu2 N3 90.8(2) . .
O11 Cu2 O22 83.0(2) . 1_655
O9 Cu2 O22 89.3(2) . 1_655
O12 Cu2 O22 81.3(2) . 1_655
O10 Cu2 O22 95.9(2) . 1_655
N3 Cu2 O22 173.2(2) . 1_655
O13 Cu3 O16 177.4(3) . .
O13 Cu3 O15 90.8(3) . .
O16 Cu3 O15 91.5(2) . .
O13 Cu3 O14 92.8(3) . .
O16 Cu3 O14 85.2(2) . .
O15 Cu3 O14 167.2(3) . .
O13 Cu3 N5 87.4(2) . .
O16 Cu3 N5 91.3(2) . .
O15 Cu3 N5 89.3(3) . .
O14 Cu3 N5 103.1(3) . .
O13 Cu3 N4 87.3(2) . .
O16 Cu3 N4 94.2(2) . .
O15 Cu3 N4 82.2(3) . .
O14 Cu3 N4 85.6(2) . .
N5 Cu3 N4 170.0(2) . .
C58 F28 F30B 50.1(13) . .
C58 F30B F28 51.7(12) . .
C37 F46A F48 53.5(15) . .
F46A F48 C37 49.2(15) . .
N1 O1 Cu1 139.0(5) . 1_655
N2 O2 Yb1 137.9(5) . .
C2 O3 Yb1 133.9(5) . .
C4 O4 Yb1 133.2(5) . .
C14 O5 Yb1 133.6(6) . .
C12 O6 Yb1 132.5(6) . .
C9 O7 Yb1 132.5(6) . .
C7 O8 Yb1 132.8(6) . .
C34 O9 Cu2 125.9(6) . .
C36 O10 Cu2 124.8(6) . .
C41 O11 Cu2 124.4(5) . .
C39 O12 Cu2 124.9(5) . .
C44 O13 Cu3 123.9(7) . .
C46 O14 Cu3 123.7(6) . .
C51 O15 Cu3 125.5(6) . .
C49 O16 Cu3 124.5(5) . .
C59 O17 Cu1 126.1(6) . .
C61 O18 Cu1 124.3(6) . .
C54 O19 Cu1 125.5(7) . .
C56 O20 Cu1 122.3(6) . .
N7 O21 Yb1 136.2(5) . 4_475
N8 O22 Cu2 149.6(6) . 1_455
O1 N1 C22 126.5(6) . .
O1 N1 C20 120.3(7) . .
C22 N1 C20 112.7(6) . .
O2 N2 C22 125.2(7) . .
O2 N2 C18 120.9(6) . .
C22 N2 C18 113.0(7) . .
C30 N3 C31 116.0(7) . .
C30 N3 Cu2 122.2(6) . .
C31 N3 Cu2 121.6(5) . .
C31 N4 C32 117.0(7) . .
C31 N4 Cu3 114.2(5) . .
C32 N4 Cu3 128.5(5) . .
C66 N5 C63 118.1(8) . .
C66 N5 Cu3 121.7(6) . .
C63 N5 Cu3 119.4(6) . .
C64 N6 C63 116.2(7) . .
C64 N6 Cu1 119.8(6) . .
C63 N6 Cu1 123.3(5) . .
O21 N7 C73 125.8(6) . .
O21 N7 C79 119.7(6) . .
C73 N7 C79 113.8(7) . .
O22 N8 C73 126.4(7) . .
O22 N8 C75 120.4(6) . .
C73 N8 C75 112.6(6) . .
F1 C1 F3 107.1(8) . .
F1 C1 F2 107.6(8) . .
F3 C1 F2 106.1(7) . .
F1 C1 C2 110.7(7) . .
F3 C1 C2 114.3(7) . .
F2 C1 C2 110.7(8) . .
O3 C2 C3 128.9(8) . .
O3 C2 C1 113.4(7) . .
C3 C2 C1 117.6(8) . .
C2 C3 C4 121.5(8) . .
C2 C3 H3 119.2 . .
C4 C3 H3 119.2 . .
O4 C4 C3 127.0(8) . .
O4 C4 C5 115.4(7) . .
C3 C4 C5 117.5(8) . .
F6 C5 F5 107.5(8) . .
F6 C5 F4 108.3(7) . .
F5 C5 F4 106.1(8) . .
F6 C5 C4 111.9(8) . .
F5 C5 C4 109.8(7) . .
F4 C5 C4 113.0(8) . .
F7 C6 F9B 124.9(14) . .
F7 C6 F8 103.2(11) . .
F9B C6 F8 85.5(14) . .
F7 C6 F9A 92.9(11) . .
F9B C6 F9A 45.9(11) . .
F8 C6 F9A 127.1(13) . .
F7 C6 C7 111.5(10) . .
F9B C6 C7 115.3(13) . .
F8 C6 C7 111.4(9) . .
F9A C6 C7 108.4(11) . .
O8 C7 C8 128.7(9) . .
O8 C7 C6 114.8(9) . .
C8 C7 C6 116.5(10) . .
C9 C8 C7 120.6(9) . .
C9 C8 H8 119.7 . .
C7 C8 H8 119.7 . .
O7 C9 C8 127.7(9) . .
O7 C9 C10 113.6(9) . .
C8 C9 C10 118.7(9) . .
F11 C10 F10 107.2(9) . .
F11 C10 F12 107.5(8) . .
F10 C10 F12 105.9(8) . .
F11 C10 C9 113.8(8) . .
F10 C10 C9 111.7(8) . .
F12 C10 C9 110.5(8) . .
F13 C11 F15 106.6(8) . .
F13 C11 F14 106.4(8) . .
F15 C11 F14 107.9(7) . .
F13 C11 C12 111.0(7) . .
F15 C11 C12 114.8(8) . .
F14 C11 C12 109.8(8) . .
O6 C12 C13 126.7(9) . .
O6 C12 C11 116.0(8) . .
C13 C12 C11 117.3(8) . .
C12 C13 C14 121.8(8) . .
C12 C13 H13 119.1 . .
C14 C13 H13 119.1 . .
O5 C14 C13 126.7(8) . .
O5 C14 C15 114.9(9) . .
C13 C14 C15 118.4(8) . .
F16 C15 F18 110.0(10) . .
F16 C15 F17 104.3(9) . .
F18 C15 F17 105.9(9) . .
F16 C15 C14 114.1(9) . .
F18 C15 C14 109.9(8) . .
F17 C15 C14 112.2(9) . .
C18 C16 H16A 109.5 . .
C18 C16 H16B 109.5 . .
H16A C16 H16B 109.5 . .
C18 C16 H16C 109.5 . .
H16A C16 H16C 109.5 . .
H16B C16 H16C 109.5 . .
C18 C17 H17A 109.5 . .
C18 C17 H17B 109.5 . .
H17A C17 H17B 109.5 . .
C18 C17 H17C 109.5 . .
H17A C17 H17C 109.5 . .
H17B C17 H17C 109.5 . .
N2 C18 C16 105.1(7) . .
N2 C18 C17 110.3(7) . .
C16 C18 C17 109.2(7) . .
N2 C18 C20 101.1(6) . .
C16 C18 C20 115.7(8) . .
C17 C18 C20 114.7(7) . .
C20 C19 H19A 109.5 . .
C20 C19 H19B 109.5 . .
H19A C19 H19B 109.5 . .
C20 C19 H19C 109.5 . .
H19A C19 H19C 109.5 . .
H19B C19 H19C 109.5 . .
N1 C20 C21 106.9(7) . .
N1 C20 C19 110.1(6) . .
C21 C20 C19 110.2(7) . .
N1 C20 C18 99.0(6) . .
C21 C20 C18 114.4(7) . .
C19 C20 C18 115.3(8) . .
C20 C21 H21A 109.5 . .
C20 C21 H21B 109.5 . .
H21A C21 H21B 109.5 . .
C20 C21 H21C 109.5 . .
H21A C21 H21C 109.5 . .
H21B C21 H21C 109.5 . .
N2 C22 N1 106.6(7) . .
N2 C22 C24 128.7(8) . .
N1 C22 C24 124.6(7) . .
C28 C23 C24 120.3(8) . .
C28 C23 H23 119.9 . .
C24 C23 H23 119.9 . .
C23 C24 C25 119.7(8) . .
C23 C24 C22 120.3(8) . .
C25 C24 C22 119.9(7) . .
C26 C25 C24 119.0(7) . .
C26 C25 H25 120.5 . .
C24 C25 H25 120.5 . .
C25 C26 C27 121.4(8) . .
C25 C26 H26 119.3 . .
C27 C26 H26 119.3 . .
C28 C27 C26 118.3(7) . .
C28 C27 C29 119.6(7) . .
C26 C27 C29 121.8(8) . .
C23 C28 C27 121.2(7) . .
C23 C28 H28 119.4 . .
C27 C28 H28 119.4 . .
C32 C29 C30 115.7(7) . .
C32 C29 C27 124.6(7) . .
C30 C29 C27 119.7(8) . .
N3 C30 C29 122.7(8) . .
N3 C30 H30 118.6 . .
C29 C30 H30 118.6 . .
N4 C31 N3 126.5(7) . .
N4 C31 H31 116.8 . .
N3 C31 H31 116.8 . .
N4 C32 C29 122.1(7) . .
N4 C32 H32 119.0 . .
C29 C32 H32 119.0 . .
F45 C33 F44 107.5(7) . .
F45 C33 F43 106.1(8) . .
F44 C33 F43 107.9(7) . .
F45 C33 C34 110.7(7) . .
F44 C33 C34 113.5(7) . .
F43 C33 C34 110.9(7) . .
O9 C34 C35 127.8(8) . .
O9 C34 C33 113.8(8) . .
C35 C34 C33 118.3(8) . .
C34 C35 C36 120.8(9) . .
C34 C35 H35 119.6 . .
C36 C35 H35 119.6 . .
O10 C36 C35 128.5(9) . .
O10 C36 C37 115.9(9) . .
C35 C36 C37 115.6(9) . .
F46A C37 F46B 46.2(17) . .
F46A C37 F47 130(2) . .
F46B C37 F47 97.1(16) . .
F46A C37 F48 77(2) . .
F46B C37 F48 118.9(15) . .
F47 C37 F48 106.2(13) . .
F46A C37 C36 111.6(16) . .
F46B C37 C36 109.5(13) . .
F47 C37 C36 112.3(11) . .
F48 C37 C36 111.9(13) . .
F51 C38 F49 106.8(8) . .
F51 C38 F50 106.5(8) . .
F49 C38 F50 107.2(8) . .
F51 C38 C39 111.0(8) . .
F49 C38 C39 111.6(8) . .
F50 C38 C39 113.4(7) . .
O12 C39 C40 127.8(8) . .
O12 C39 C38 115.1(8) . .
C40 C39 C38 116.8(8) . .
C39 C40 C41 120.4(8) . .
C39 C40 H40 119.8 . .
C41 C40 H40 119.8 . .
O11 C41 C40 128.2(7) . .
O11 C41 C42 112.6(8) . .
C40 C41 C42 119.2(8) . .
F54 C42 F53 108.5(9) . .
F54 C42 F52 107.9(8) . .
F53 C42 F52 106.8(8) . .
F54 C42 C41 111.3(8) . .
F53 C42 C41 109.9(8) . .
F52 C42 C41 112.2(8) . .
F37A C43 F38B 99(2) . .
F37A C43 F38A 128(2) . .
F38B C43 F38A 35.5(14) . .
F37A C43 F37B 47.5(13) . .
F38B C43 F37B 145(2) . .
F38A C43 F37B 152(2) . .
F37A C43 F39A 116(2) . .
F38B C43 F39A 120.9(19) . .
F38A C43 F39A 87(2) . .
F37B C43 F39A 76.2(19) . .
F37A C43 F39B 127(2) . .
F38B C43 F39B 122(2) . .
F38A C43 F39B 86(2) . .
F37B C43 F39B 83(2) . .
F39A C43 F39B 13.9(15) . .
F37A C43 C44 111.9(14) . .
F38B C43 C44 102.5(14) . .
F38A C43 C44 104.0(16) . .
F37B C43 C44 101.7(14) . .
F39A C43 C44 105.2(16) . .
F39B C43 C44 92.0(14) . .
O13 C44 C45 129.9(10) . .
O13 C44 C43 110.3(11) . .
C45 C44 C43 119.8(11) . .
C46 C45 C44 120.6(10) . .
C46 C45 H45 119.7 . .
C44 C45 H45 119.7 . .
O14 C46 C45 128.0(10) . .
O14 C46 C47 113.4(9) . .
C45 C46 C47 118.4(10) . .
F40 C47 F41 106.2(11) . .
F40 C47 F42 107.2(11) . .
F41 C47 F42 108.2(11) . .
F40 C47 C46 111.6(10) . .
F41 C47 C46 113.9(11) . .
F42 C47 C46 109.4(11) . .
F34 C48 F35 108.1(8) . .
F34 C48 F36 105.6(8) . .
F35 C48 F36 107.7(8) . .
F34 C48 C49 110.4(8) . .
F35 C48 C49 113.3(8) . .
F36 C48 C49 111.4(7) . .
O16 C49 C50 127.5(7) . .
O16 C49 C48 112.0(7) . .
C50 C49 C48 120.4(8) . .
C49 C50 C51 122.4(9) . .
C49 C50 H50 118.8 . .
C51 C50 H50 118.8 . .
O15 C51 C50 127.5(9) . .
O15 C51 C52 114.2(8) . .
C50 C51 C52 118.2(10) . .
F33 C52 F32 108.0(11) . .
F33 C52 F31 109.2(8) . .
F32 C52 F31 106.6(10) . .
F33 C52 C51 109.9(10) . .
F32 C52 C51 114.7(8) . .
F31 C52 C51 108.3(10) . .
F19 C53 F21 108.3(9) . .
F19 C53 F20 106.7(11) . .
F21 C53 F20 103.9(10) . .
F19 C53 C54 111.8(9) . .
F21 C53 C54 115.1(10) . .
F20 C53 C54 110.6(8) . .
O19 C54 C55 128.4(10) . .
O19 C54 C53 112.9(9) . .
C55 C54 C53 118.6(10) . .
C54 C55 C56 119.9(9) . .
C54 C55 H55 120.1 . .
C56 C55 H55 120.1 . .
O20 C56 C55 130.0(10) . .
O20 C56 C57 111.4(8) . .
C55 C56 C57 118.4(9) . .
F22 C57 F23 111.3(9) . .
F22 C57 F24 106.1(9) . .
F23 C57 F24 106.2(9) . .
F22 C57 C56 112.3(8) . .
F23 C57 C56 109.4(8) . .
F24 C57 C56 111.3(8) . .
F30B C58 F28 78.1(18) . .
F30B C58 F29 128.5(16) . .
F28 C58 F29 106.7(12) . .
F30B C58 F30A 43.9(15) . .
F28 C58 F30A 118.3(12) . .
F29 C58 F30A 97.6(10) . .
F30B C58 C59 113.0(15) . .
F28 C58 C59 109.0(9) . .
F29 C58 C59 113.2(9) . .
F30A C58 C59 111.7(11) . .
O17 C59 C60 125.7(9) . .
O17 C59 C58 114.8(9) . .
C60 C59 C58 119.5(9) . .
C61 C60 C59 122.1(9) . .
C61 C60 H60 118.9 . .
C59 C60 H60 118.9 . .
O18 C61 C60 129.5(9) . .
O18 C61 C62 113.9(8) . .
C60 C61 C62 116.6(8) . .
F25 C62 F27 108.5(9) . .
F25 C62 F26 106.0(8) . .
F27 C62 F26 102.7(9) . .
F25 C62 C61 114.1(9) . .
F27 C62 C61 111.9(7) . .
F26 C62 C61 112.9(8) . .
N5 C63 N6 124.7(8) . .
N5 C63 H63 117.7 . .
N6 C63 H63 117.7 . .
N6 C64 C65 122.4(9) . .
N6 C64 H64 118.8 . .
C65 C64 H64 118.8 . .
C64 C65 C66 116.7(8) . .
C64 C65 C67 118.4(8) . .
C66 C65 C67 124.9(7) . .
N5 C66 C65 121.9(8) . .
N5 C66 H66 119.0 . .
C65 C66 H66 119.0 . .
C68 C67 C72 121.8(7) . .
C68 C67 C65 120.6(7) . .
C72 C67 C65 117.6(8) . .
C67 C68 C69 118.4(8) . .
C67 C68 H68 120.8 . .
C69 C68 H68 120.8 . .
C68 C69 C70 121.7(8) . .
C68 C69 H69 119.1 . .
C70 C69 H69 119.1 . .
C71 C70 C69 119.7(7) . .
C71 C70 C73 119.8(7) . .
C69 C70 C73 120.5(7) . .
C70 C71 C72 121.3(7) . .
C70 C71 H71 119.4 . .
C72 C71 H71 119.4 . .
C71 C72 C67 116.9(8) . .
C71 C72 H72 121.6 . .
C67 C72 H72 121.6 . .
N7 C73 N8 106.6(7) . .
N7 C73 C70 127.7(7) . .
N8 C73 C70 125.6(7) . .
C75 C74 H74A 109.5 . .
C75 C74 H74B 109.5 . .
H74A C74 H74B 109.5 . .
C75 C74 H74C 109.5 . .
H74A C74 H74C 109.5 . .
H74B C74 H74C 109.5 . .
N8 C75 C76 109.0(7) . .
N8 C75 C74 106.1(7) . .
C76 C75 C74 111.5(7) . .
N8 C75 C79 100.2(6) . .
C76 C75 C79 116.6(8) . .
C74 C75 C79 112.3(7) . .
C75 C76 H76A 109.5 . .
C75 C76 H76B 109.5 . .
H76A C76 H76B 109.5 . .
C75 C76 H76C 109.5 . .
H76A C76 H76C 109.5 . .
H76B C76 H76C 109.5 . .
C79 C77 H77A 109.5 . .
C79 C77 H77B 109.5 . .
H77A C77 H77B 109.5 . .
C79 C77 H77C 109.5 . .
H77A C77 H77C 109.5 . .
H77B C77 H77C 109.5 . .
C79 C78 H78A 109.5 . .
C79 C78 H78B 109.5 . .
H78A C78 H78B 109.5 . .
C79 C78 H78C 109.5 . .
H78A C78 H78C 109.5 . .
H78B C78 H78C 109.5 . .
N7 C79 C77 111.0(7) . .
N7 C79 C78 105.9(6) . .
C77 C79 C78 110.4(7) . .
N7 C79 C75 100.7(6) . .
C77 C79 C75 116.4(7) . .
C78 C79 C75 111.6(7) . .

loop_
_geom_bond_atom_site_label_1
_geom_bond_atom_site_label_2
_geom_bond_distance
_geom_bond_site_symmetry_2
Yb1 O5 2.254(5) .
Yb1 O3 2.280(5) .
Yb1 O2 2.290(6) .
Yb1 O8 2.296(5) .
Yb1 O21 2.302(5) 4_676
Yb1 O6 2.313(6) .
Yb1 O4 2.330(5) .
Yb1 O7 2.334(6) .
Cu1 O19 1.907(6) .
Cu1 O18 1.943(6) .
Cu1 O17 1.950(6) .
Cu1 O20 1.964(6) .
Cu1 N6 2.327(7) .
Cu1 O1 2.558(6) 1_455
Cu2 O11 1.920(5) .
Cu2 O9 1.935(5) .
Cu2 O12 1.947(5) .
Cu2 O10 1.957(6) .
Cu2 N3 2.268(6) .
Cu2 O22 2.462(5) 1_655
Cu3 O13 1.933(6) .
Cu3 O16 1.951(5) .
Cu3 O15 1.954(6) .
Cu3 O14 1.962(6) .
Cu3 N5 2.308(8) .
Cu3 N4 2.439(6) .
F1 C1 1.306(10) .
F2 C1 1.316(10) .
F3 C1 1.312(10) .
F4 C5 1.351(10) .
F5 C5 1.332(10) .
F6 C5 1.292(10) .
F7 C6 1.307(13) .
F8 C6 1.308(13) .
F9A C6 1.405(19) .
F9B C6 1.31(2) .
F10 C10 1.328(10) .
F11 C10 1.303(10) .
F12 C10 1.334(11) .
F13 C11 1.308(10) .
F14 C11 1.344(10) .
F15 C11 1.331(10) .
F16 C15 1.298(11) .
F17 C15 1.347(12) .
F18 C15 1.313(12) .
F19 C53 1.299(12) .
F20 C53 1.343(12) .
F21 C53 1.315(12) .
F22 C57 1.295(11) .
F23 C57 1.294(11) .
F24 C57 1.353(11) .
F25 C62 1.247(10) .
F26 C62 1.332(10) .
F27 C62 1.309(10) .
F28 C58 1.285(13) .
F28 F30B 1.60(3) .
F29 C58 1.292(11) .
F30A C58 1.380(18) .
F30B C58 1.26(3) .
F31 C52 1.361(14) .
F32 C52 1.317(12) .
F33 C52 1.292(13) .
F34 C48 1.308(10) .
F35 C48 1.320(10) .
F36 C48 1.323(10) .
F37A C43 1.221(10) .
F37B C43 1.244(10) .
F38A C43 1.237(10) .
F38B C43 1.235(10) .
F39A C43 1.26(3) .
F39B C43 1.65(4) .
F40 C47 1.307(14) .
F41 C47 1.319(13) .
F42 C47 1.329(14) .
F43 C33 1.325(10) .
F44 C33 1.323(9) .
F45 C33 1.321(10) .
F46A C37 1.24(3) .
F46A F48 1.60(3) .
F46B C37 1.37(2) .
F47 C37 1.237(12) .
F48 C37 1.320(17) .
F49 C38 1.328(10) .
F50 C38 1.327(10) .
F51 C38 1.323(10) .
F52 C42 1.341(10) .
F53 C42 1.343(11) .
F54 C42 1.289(11) .
O1 N1 1.284(8) .
O1 Cu1 2.558(6) 1_655
O2 N2 1.305(8) .
O3 C2 1.255(9) .
O4 C4 1.254(9) .
O5 C14 1.259(9) .
O6 C12 1.244(9) .
O7 C9 1.256(10) .
O8 C7 1.249(11) .
O9 C34 1.264(9) .
O10 C36 1.236(10) .
O11 C41 1.267(9) .
O12 C39 1.247(9) .
O13 C44 1.208(12) .
O14 C46 1.243(10) .
O15 C51 1.230(11) .
O16 C49 1.274(10) .
O17 C59 1.265(11) .
O18 C61 1.243(10) .
O19 C54 1.239(11) .
O20 C56 1.228(10) .
O21 N7 1.299(8) .
O21 Yb1 2.302(5) 4_475
O22 N8 1.266(8) .
O22 Cu2 2.462(5) 1_455
N1 C22 1.364(10) .
N1 C20 1.482(9) .
N2 C22 1.318(9) .
N2 C18 1.483(10) .
N3 C30 1.327(9) .
N3 C31 1.333(10) .
N4 C31 1.320(10) .
N4 C32 1.332(9) .
N5 C66 1.318(10) .
N5 C63 1.332(10) .
N6 C64 1.337(10) .
N6 C63 1.359(11) .
N7 C73 1.339(9) .
N7 C79 1.482(10) .
N8 C73 1.373(10) .
N8 C75 1.496(9) .
C1 C2 1.535(11) .
C2 C3 1.379(11) .
C3 C4 1.401(11) .
C3 H3 0.9300 .
C4 C5 1.528(11) .
C6 C7 1.519(14) .
C7 C8 1.388(13) .
C8 C9 1.385(12) .
C8 H8 0.9300 .
C9 C10 1.532(13) .
C11 C12 1.532(12) .
C12 C13 1.378(12) .
C13 C14 1.388(13) .
C13 H13 0.9300 .
C14 C15 1.508(13) .
C16 C18 1.519(12) .
C16 H16A 0.9600 .
C16 H16B 0.9600 .
C16 H16C 0.9600 .
C17 C18 1.530(11) .
C17 H17A 0.9600 .
C17 H17B 0.9600 .
C17 H17C 0.9600 .
C18 C20 1.536(11) .
C19 C20 1.506(12) .
C19 H19A 0.9600 .
C19 H19B 0.9600 .
C19 H19C 0.9600 .
C20 C21 1.499(12) .
C21 H21A 0.9600 .
C21 H21B 0.9600 .
C21 H21C 0.9600 .
C22 C24 1.454(11) .
C23 C28 1.372(11) .
C23 C24 1.386(11) .
C23 H23 0.9300 .
C24 C25 1.415(11) .
C25 C26 1.379(10) .
C25 H25 0.9300 .
C26 C27 1.397(11) .
C26 H26 0.9300 .
C27 C28 1.397(11) .
C27 C29 1.473(10) .
C28 H28 0.9300 .
C29 C32 1.388(11) .
C29 C30 1.398(11) .
C30 H30 0.9300 .
C31 H31 0.9300 .
C32 H32 0.9300 .
C33 C34 1.516(11) .
C34 C35 1.370(12) .
C35 C36 1.404(12) .
C35 H35 0.9300 .
C36 C37 1.557(15) .
C38 C39 1.512(12) .
C39 C40 1.391(11) .
C40 C41 1.404(11) .
C40 H40 0.9300 .
C41 C42 1.509(11) .
C43 C44 1.69(2) .
C44 C45 1.413(16) .
C45 C46 1.377(13) .
C45 H45 0.9300 .
C46 C47 1.531(14) .
C48 C49 1.526(11) .
C49 C50 1.363(11) .
C50 C51 1.394(12) .
C50 H50 0.9300 .
C51 C52 1.525(13) .
C53 C54 1.501(14) .
C54 C55 1.381(13) .
C55 C56 1.385(12) .
C55 H55 0.9300 .
C56 C57 1.578(13) .
C58 C59 1.524(13) .
C59 C60 1.393(12) .
C60 C61 1.362(12) .
C60 H60 0.9300 .
C61 C62 1.507(12) .
C63 H63 0.9300 .
C64 C65 1.385(10) .
C64 H64 0.9300 .
C65 C66 1.387(12) .
C65 C67 1.488(11) .
C66 H66 0.9300 .
C67 C68 1.365(11) .
C67 C72 1.431(10) .
C68 C69 1.374(10) .
C68 H68 0.9300 .
C69 C70 1.375(10) .
C69 H69 0.9300 .
C70 C71 1.375(11) .
C70 C73 1.465(10) .
C71 C72 1.384(10) .
C71 H71 0.9300 .
C72 H72 0.9300 .
C74 C75 1.530(11) .
C74 H74A 0.9600 .
C74 H74B 0.9600 .
C74 H74C 0.9600 .
C75 C76 1.509(12) .
C75 C79 1.554(11) .
C76 H76A 0.9600 .
C76 H76B 0.9600 .
C76 H76C 0.9600 .
C77 C79 1.523(10) .
C77 H77A 0.9600 .
C77 H77B 0.9600 .
C77 H77C 0.9600 .
C78 C79 1.546(11) .
C78 H78A 0.9600 .
C78 H78B 0.9600 .
C78 H78C 0.9600 .

loop_
_geom_torsion_atom_site_label_1
_geom_torsion_atom_site_label_2
_geom_torsion_atom_site_label_3
_geom_torsion_atom_site_label_4
_geom_torsion
_geom_torsion_site_symmetry_1
O5 Yb1 O2 N2 89.1(6) .
O3 Yb1 O2 N2 -121.1(6) .
O8 Yb1 O2 N2 -50.2(6) .
O21 Yb1 O2 N2 -166.4(6) 4_676
O6 Yb1 O2 N2 18.9(6) .
O4 Yb1 O2 N2 160.1(7) .
O7 Yb1 O2 N2 18.0(8) .
O5 Yb1 O3 C2 2.8(9) .
O2 Yb1 O3 C2 -77.8(7) .
O8 Yb1 O3 C2 -179.2(7) .
O21 Yb1 O3 C2 71.7(7) 4_676
O6 Yb1 O3 C2 -130.0(7) .
O4 Yb1 O3 C2 -2.9(7) .
O7 Yb1 O3 C2 126.0(7) .
O5 Yb1 O4 C4 -169.3(7) .
O3 Yb1 O4 C4 7.7(6) .
O2 Yb1 O4 C4 86.5(7) .
O8 Yb1 O4 C4 14.3(8) .
O21 Yb1 O4 C4 -70.1(6) 4_676
O6 Yb1 O4 C4 135.9(6) .
O7 Yb1 O4 C4 -117.1(7) .
O3 Yb1 O5 C14 -165.6(7) .
O2 Yb1 O5 C14 -91.2(8) .
O8 Yb1 O5 C14 17.3(9) .
O21 Yb1 O5 C14 130.4(7) 4_676
O6 Yb1 O5 C14 -21.9(7) .
O4 Yb1 O5 C14 -159.9(8) .
O7 Yb1 O5 C14 59.3(7) .
O5 Yb1 O6 C12 22.0(7) .
O3 Yb1 O6 C12 179.3(7) .
O2 Yb1 O6 C12 126.2(8) .
O8 Yb1 O6 C12 -131.0(8) .
O21 Yb1 O6 C12 -46.4(9) 4_676
O4 Yb1 O6 C12 77.1(8) .
O7 Yb1 O6 C12 -54.2(7) .
O5 Yb1 O7 C9 -132.8(7) .
O3 Yb1 O7 C9 73.4(7) .
O2 Yb1 O7 C9 -55.2(9) .
O8 Yb1 O7 C9 18.8(7) .
O21 Yb1 O7 C9 128.0(7) 4_676
O6 Yb1 O7 C9 -56.1(7) .
O4 Yb1 O7 C9 174.5(6) .
O5 Yb1 O8 C7 21.9(9) .
O3 Yb1 O8 C7 -156.6(8) .
O2 Yb1 O8 C7 131.2(8) .
O21 Yb1 O8 C7 -87.9(8) 4_676
O6 Yb1 O8 C7 61.5(8) .
O4 Yb1 O8 C7 -163.2(7) .
O7 Yb1 O8 C7 -20.0(8) .
O11 Cu2 O9 C34 84.9(18) .
O12 Cu2 O9 C34 -175.5(6) .
O10 Cu2 O9 C34 7.3(6) .
N3 Cu2 O9 C34 -83.5(6) .
O22 Cu2 O9 C34 103.2(6) 1_655
O11 Cu2 O10 C36 177.6(7) .
O9 Cu2 O10 C36 -10.4(7) .
O12 Cu2 O10 C36 -113(5) .
N3 Cu2 O10 C36 81.1(7) .
O22 Cu2 O10 C36 -99.8(7) 1_655
O9 Cu2 O11 C41 84.7(18) .
O12 Cu2 O11 C41 -14.7(6) .
O10 Cu2 O11 C41 162.6(6) .
N3 Cu2 O11 C41 -106.9(6) .
O22 Cu2 O11 C41 66.3(6) 1_655
O11 Cu2 O12 C39 15.5(6) .
O9 Cu2 O12 C39 -156.4(6) .
O10 Cu2 O12 C39 -54(5) .
N3 Cu2 O12 C39 112.2(6) .
O22 Cu2 O12 C39 -67.0(6) 1_655
O16 Cu3 O13 C44 48(6) .
O15 Cu3 O13 C44 -160.3(10) .
O14 Cu3 O13 C44 7.4(10) .
N5 Cu3 O13 C44 110.4(10) .
N4 Cu3 O13 C44 -78.1(10) .
O13 Cu3 O14 C46 -11.4(8) .
O16 Cu3 O14 C46 170.4(8) .
O15 Cu3 O14 C46 94.7(13) .
N5 Cu3 O14 C46 -99.4(8) .
N4 Cu3 O14 C46 75.8(8) .
O13 Cu3 O15 C51 171.1(8) .
O16 Cu3 O15 C51 -10.2(8) .
O14 Cu3 O15 C51 64.8(14) .
N5 Cu3 O15 C51 -101.5(8) .
N4 Cu3 O15 C51 83.9(8) .
O13 Cu3 O16 C49 161(6) .
O15 Cu3 O16 C49 9.0(7) .
O14 Cu3 O16 C49 -158.6(7) .
N5 Cu3 O16 C49 98.4(6) .
N4 Cu3 O16 C49 -73.3(6) .
O19 Cu1 O17 C59 -170.7(7) .
O18 Cu1 O17 C59 4.6(7) .
O20 Cu1 O17 C59 101.3(10) .
N6 Cu1 O17 C59 -82.0(7) .
O1 Cu1 O17 C59 97.9(7) 1_455
O19 Cu1 O18 C61 65(3) .
O17 Cu1 O18 C61 -7.6(6) .
O20 Cu1 O18 C61 -169.5(6) .
N6 Cu1 O18 C61 97.0(6) .
O1 Cu1 O18 C61 -97.7(6) 1_455
O18 Cu1 O19 C54 133(3) .
O17 Cu1 O19 C54 -154.0(7) .
O20 Cu1 O19 C54 7.8(7) .
N6 Cu1 O19 C54 101.2(7) .
O1 Cu1 O19 C54 -64.1(7) 1_455
O19 Cu1 O20 C56 -13.5(6) .
O18 Cu1 O20 C56 170.5(6) .
O17 Cu1 O20 C56 73.7(10) .
N6 Cu1 O20 C56 -103.1(6) .
O1 Cu1 O20 C56 77.3(6) 1_455
Cu1 O1 N1 C22 -87.1(10) 1_655
Cu1 O1 N1 C20 101.0(8) 1_655
Yb1 O2 N2 C22 -90.4(9) .
Yb1 O2 N2 C18 101.2(8) .
O11 Cu2 N3 C30 163.6(6) .
O9 Cu2 N3 C30 -18.0(7) .
O12 Cu2 N3 C30 71.3(7) .
O10 Cu2 N3 C30 -109.4(7) .
O22 Cu2 N3 C30 78(2) 1_655
O11 Cu2 N3 C31 -11.3(7) .
O9 Cu2 N3 C31 167.1(6) .
O12 Cu2 N3 C31 -103.6(7) .
O10 Cu2 N3 C31 75.7(7) .
O22 Cu2 N3 C31 -97.0(19) 1_655
O13 Cu3 N4 C31 156.2(6) .
O16 Cu3 N4 C31 -21.6(6) .
O15 Cu3 N4 C31 -112.6(6) .
O14 Cu3 N4 C31 63.2(6) .
N5 Cu3 N4 C31 -145.1(13) .
O13 Cu3 N4 C32 -30.6(7) .
O16 Cu3 N4 C32 151.5(7) .
O15 Cu3 N4 C32 60.5(7) .
O14 Cu3 N4 C32 -123.6(7) .
N5 Cu3 N4 C32 28.0(18) .
O13 Cu3 N5 C66 -161.3(7) .
O16 Cu3 N5 C66 16.3(7) .
O15 Cu3 N5 C66 107.9(7) .
O14 Cu3 N5 C66 -69.0(7) .
N4 Cu3 N5 C66 140.1(13) .
O13 Cu3 N5 C63 29.0(7) .
O16 Cu3 N5 C63 -153.3(7) .
O15 Cu3 N5 C63 -61.8(7) .
O14 Cu3 N5 C63 121.3(7) .
N4 Cu3 N5 C63 -29.6(18) .
O19 Cu1 N6 C64 -150.4(6) .
O18 Cu1 N6 C64 32.1(6) .
O17 Cu1 N6 C64 122.9(6) .
O20 Cu1 N6 C64 -58.2(6) .
O1 Cu1 N6 C64 -56.7(12) 1_455
O19 Cu1 N6 C63 19.6(7) .
O18 Cu1 N6 C63 -157.8(7) .
O17 Cu1 N6 C63 -67.1(7) .
O20 Cu1 N6 C63 111.9(7) .
O1 Cu1 N6 C63 113.3(10) 1_455
Yb1 O21 N7 C73 80.2(9) 4_475
Yb1 O21 N7 C79 -110.2(7) 4_475
Cu2 O22 N8 C73 90.9(12) 1_455
Cu2 O22 N8 C75 -98.9(10) 1_455
Yb1 O3 C2 C3 -0.3(13) .
Yb1 O3 C2 C1 175.4(5) .
F1 C1 C2 O3 -69.9(10) .
F3 C1 C2 O3 169.1(8) .
F2 C1 C2 O3 49.4(10) .
F1 C1 C2 C3 106.4(9) .
F3 C1 C2 C3 -14.6(12) .
F2 C1 C2 C3 -134.4(8) .
O3 C2 C3 C4 1.5(14) .
C1 C2 C3 C4 -174.1(8) .
Yb1 O4 C4 C3 -9.7(12) .
Yb1 O4 C4 C5 166.0(5) .
C2 C3 C4 O4 3.7(13) .
C2 C3 C4 C5 -172.0(8) .
O4 C4 C5 F6 27.9(11) .
C3 C4 C5 F6 -155.9(8) .
O4 C4 C5 F5 -91.4(9) .
C3 C4 C5 F5 84.8(10) .
O4 C4 C5 F4 150.4(7) .
C3 C4 C5 F4 -33.4(11) .
Yb1 O8 C7 C8 15.8(15) .
Yb1 O8 C7 C6 -161.3(7) .
F7 C6 C7 O8 -37.6(13) .
F9B C6 C7 O8 172.3(16) .
F8 C6 C7 O8 77.0(13) .
F9A C6 C7 O8 -138.5(12) .
F7 C6 C7 C8 144.8(10) .
F9B C6 C7 C8 -5(2) .
F8 C6 C7 C8 -100.5(13) .
F9A C6 C7 C8 43.9(15) .
O8 C7 C8 C9 1.6(16) .
C6 C7 C8 C9 178.7(9) .
Yb1 O7 C9 C8 -13.2(13) .
Yb1 O7 C9 C10 169.2(6) .
C7 C8 C9 O7 -2.8(15) .
C7 C8 C9 C10 174.8(9) .
O7 C9 C10 F11 -166.5(8) .
C8 C9 C10 F11 15.6(13) .
O7 C9 C10 F10 -45.0(11) .
C8 C9 C10 F10 137.1(9) .
O7 C9 C10 F12 72.6(9) .
C8 C9 C10 F12 -105.4(10) .
Yb1 O6 C12 C13 -17.4(14) .
Yb1 O6 C12 C11 165.1(5) .
F13 C11 C12 O6 -38.2(11) .
F15 C11 C12 O6 -159.1(8) .
F14 C11 C12 O6 79.1(10) .
F13 C11 C12 C13 144.1(8) .
F15 C11 C12 C13 23.1(12) .
F14 C11 C12 C13 -98.7(10) .
O6 C12 C13 C14 -0.1(15) .
C11 C12 C13 C14 177.4(9) .
Yb1 O5 C14 C13 17.4(14) .
Yb1 O5 C14 C15 -160.2(6) .
C12 C13 C14 O5 0.5(16) .
C12 C13 C14 C15 178.0(9) .
O5 C14 C15 F16 -152.9(10) .
C13 C14 C15 F16 29.3(15) .
O5 C14 C15 F18 83.0(11) .
C13 C14 C15 F18 -94.8(11) .
O5 C14 C15 F17 -34.6(12) .
C13 C14 C15 F17 147.6(9) .
O2 N2 C18 C16 71.4(9) .
C22 N2 C18 C16 -98.3(8) .
O2 N2 C18 C17 -46.2(10) .
C22 N2 C18 C17 144.1(8) .
O2 N2 C18 C20 -167.9(7) .
C22 N2 C18 C20 22.4(9) .
O1 N1 C20 C21 78.2(9) .
C22 N1 C20 C21 -94.8(8) .
O1 N1 C20 C19 -41.6(11) .
C22 N1 C20 C19 145.5(8) .
O1 N1 C20 C18 -162.8(7) .
C22 N1 C20 C18 24.2(9) .
N2 C18 C20 N1 -25.4(8) .
C16 C18 C20 N1 87.4(8) .
C17 C18 C20 N1 -144.0(7) .
N2 C18 C20 C21 87.8(8) .
C16 C18 C20 C21 -159.3(7) .
C17 C18 C20 C21 -30.8(10) .
N2 C18 C20 C19 -142.8(7) .
C16 C18 C20 C19 -30.0(10) .
C17 C18 C20 C19 98.6(9) .
O2 N2 C22 N1 -176.9(7) .
C18 N2 C22 N1 -7.8(9) .
O2 N2 C22 C24 2.9(14) .
C18 N2 C22 C24 172.1(8) .
O1 N1 C22 N2 176.0(7) .
C20 N1 C22 N2 -11.5(10) .
O1 N1 C22 C24 -3.8(14) .
C20 N1 C22 C24 168.6(8) .
C28 C23 C24 C25 -1.4(13) .
C28 C23 C24 C22 177.4(8) .
N2 C22 C24 C23 153.7(9) .
N1 C22 C24 C23 -26.5(13) .
N2 C22 C24 C25 -27.6(13) .
N1 C22 C24 C25 152.3(8) .
C23 C24 C25 C26 1.9(13) .
C22 C24 C25 C26 -176.8(7) .
C24 C25 C26 C27 -0.1(13) .
C25 C26 C27 C28 -2.1(13) .
C25 C26 C27 C29 171.6(8) .
C24 C23 C28 C27 -1.0(14) .
C26 C27 C28 C23 2.7(13) .
C29 C27 C28 C23 -171.2(8) .
C28 C27 C29 C32 -143.3(9) .
C26 C27 C29 C32 43.0(13) .
C28 C27 C29 C30 38.7(12) .
C26 C27 C29 C30 -135.0(9) .
C31 N3 C30 C29 -2.9(12) .
Cu2 N3 C30 C29 -178.0(6) .
C32 C29 C30 N3 0.4(13) .
C27 C29 C30 N3 178.6(8) .
C32 N4 C31 N3 -2.2(13) .
Cu3 N4 C31 N3 171.7(7) .
C30 N3 C31 N4 4.0(13) .
Cu2 N3 C31 N4 179.2(6) .
C31 N4 C32 C29 -0.7(13) .
Cu3 N4 C32 C29 -173.7(6) .
C30 C29 C32 N4 1.5(13) .
C27 C29 C32 N4 -176.6(8) .
Cu2 O9 C34 C35 -2.3(12) .
Cu2 O9 C34 C33 174.3(5) .
F45 C33 C34 O9 56.1(10) .
F44 C33 C34 O9 177.0(7) .
F43 C33 C34 O9 -61.4(10) .
F45 C33 C34 C35 -127.0(9) .
F44 C33 C34 C35 -6.1(12) .
F43 C33 C34 C35 115.5(9) .
O9 C34 C35 C36 -3.2(15) .
C33 C34 C35 C36 -179.7(8) .
Cu2 O10 C36 C35 8.9(14) .
Cu2 O10 C36 C37 -168.2(9) .
C34 C35 C36 O10 -0.6(16) .
C34 C35 C36 C37 176.6(11) .
F48 F46A C37 F46B -154(2) .
F48 F46A C37 F47 -101(3) .
F48 F46A C37 C36 108.8(17) .
F46A F48 C37 F46B 20.8(17) .
F46A F48 C37 F47 129(2) .
F46A F48 C37 C36 -108.4(17) .
O10 C36 C37 F46A 138(2) .
C35 C36 C37 F46A -39(3) .
O10 C36 C37 F46B 88.5(15) .
C35 C36 C37 F46B -89.0(16) .
O10 C36 C37 F47 -18(2) .
C35 C36 C37 F47 164.4(13) .
O10 C36 C37 F48 -137.5(11) .
C35 C36 C37 F48 45.1(17) .
Cu2 O12 C39 C40 -10.3(12) .
Cu2 O12 C39 C38 175.9(5) .
F51 C38 C39 O12 -42.2(10) .
F49 C38 C39 O12 76.9(10) .
F50 C38 C39 O12 -162.0(8) .
F51 C38 C39 C40 143.4(8) .
F49 C38 C39 C40 -97.5(9) .
F50 C38 C39 C40 23.6(12) .
O12 C39 C40 C41 -1.4(14) .
C38 C39 C40 C41 172.2(8) .
Cu2 O11 C41 C40 8.9(12) .
Cu2 O11 C41 C42 -169.7(6) .
C39 C40 C41 O11 2.2(14) .
C39 C40 C41 C42 -179.2(8) .
O11 C41 C42 F54 -64.4(10) .
C40 C41 C42 F54 116.9(9) .
O11 C41 C42 F53 55.8(11) .
C40 C41 C42 F53 -122.9(9) .
O11 C41 C42 F52 174.6(8) .
C40 C41 C42 F52 -4.2(12) .
Cu3 O13 C44 C45 -2(2) .
Cu3 O13 C44 C43 175.8(7) .
F37A C43 C44 O13 4(2) .
F38B C43 C44 O13 -101.1(16) .
F38A C43 C44 O13 -137.6(19) .
F37B C43 C44 O13 53(2) .
F39A C43 C44 O13 131.6(17) .
F39B C43 C44 O13 135.8(18) .
F37A C43 C44 C45 -177.2(17) .
F38B C43 C44 C45 77.3(19) .
F38A C43 C44 C45 41(2) .
F37B C43 C44 C45 -129(2) .
F39A C43 C44 C45 -50(2) .
F39B C43 C44 C45 -46(2) .
O13 C44 C45 C46 -2(2) .
C43 C44 C45 C46 179.8(12) .
Cu3 O14 C46 C45 10.9(16) .
Cu3 O14 C46 C47 -164.0(8) .
C44 C45 C46 O14 -3(2) .
C44 C45 C46 C47 171.9(13) .
O14 C46 C47 F40 -48.1(14) .
C45 C46 C47 F40 136.5(11) .
O14 C46 C47 F41 -168.4(11) .
C45 C46 C47 F41 16.2(18) .
O14 C46 C47 F42 70.3(14) .
C45 C46 C47 F42 -105.1(13) .
Cu3 O16 C49 C50 -3.7(13) .
Cu3 O16 C49 C48 178.2(6) .
F34 C48 C49 O16 62.7(10) .
F35 C48 C49 O16 -175.9(8) .
F36 C48 C49 O16 -54.3(11) .
F34 C48 C49 C50 -115.6(10) .
F35 C48 C49 C50 5.8(13) .
F36 C48 C49 C50 127.4(10) .
O16 C49 C50 C51 -4.6(16) .
C48 C49 C50 C51 173.5(9) .
Cu3 O15 C51 C50 6.0(14) .
Cu3 O15 C51 C52 -170.8(7) .
C49 C50 C51 O15 3.3(16) .
C49 C50 C51 C52 -179.9(10) .
O15 C51 C52 F33 64.8(13) .
C50 C51 C52 F33 -112.4(11) .
O15 C51 C52 F32 -173.4(10) .
C50 C51 C52 F32 9.5(16) .
O15 C51 C52 F31 -54.4(12) .
C50 C51 C52 F31 128.4(9) .
Cu1 O19 C54 C55 0.2(13) .
Cu1 O19 C54 C53 177.7(6) .
F19 C53 C54 O19 -59.8(12) .
F21 C53 C54 O19 176.1(9) .
F20 C53 C54 O19 58.8(12) .
F19 C53 C54 C55 117.9(11) .
F21 C53 C54 C55 -6.2(14) .
F20 C53 C54 C55 -123.4(10) .
O19 C54 C55 C56 -6.1(15) .
C53 C54 C55 C56 176.5(8) .
Cu1 O20 C56 C55 12.7(12) .
Cu1 O20 C56 C57 -162.3(5) .
C54 C55 C56 O20 -1.5(15) .
C54 C55 C56 C57 173.2(8) .
O20 C56 C57 F22 -57.8(11) .
C55 C56 C57 F22 126.6(9) .
O20 C56 C57 F23 66.4(11) .
C55 C56 C57 F23 -109.3(10) .
O20 C56 C57 F24 -176.6(7) .
C55 C56 C57 F24 7.7(12) .
F28 F30B C58 F29 -102(2) .
F28 F30B C58 F30A -156.4(19) .
F28 F30B C58 C59 105.7(13) .
F30B F28 C58 F29 126.9(15) .
F30B F28 C58 F30A 18.4(14) .
F30B F28 C58 C59 -110.5(15) .
Cu1 O17 C59 C60 -3.2(13) .
Cu1 O17 C59 C58 177.5(6) .
F30B C58 C59 O17 -169(2) .
F28 C58 C59 O17 -83.9(12) .
F29 C58 C59 O17 34.6(14) .
F30A C58 C59 O17 143.5(11) .
F30B C58 C59 C60 12(2) .
F28 C58 C59 C60 96.7(13) .
F29 C58 C59 C60 -144.8(10) .
F30A C58 C59 C60 -35.9(15) .
O17 C59 C60 C61 2.7(15) .
C58 C59 C60 C61 -178.0(9) .
Cu1 O18 C61 C60 10.1(12) .
Cu1 O18 C61 C62 -167.7(5) .
C59 C60 C61 O18 -6.6(15) .
C59 C60 C61 C62 171.1(8) .
O18 C61 C62 F25 138.6(9) .
C60 C61 C62 F25 -39.4(12) .
O18 C61 C62 F27 -97.7(10) .
C60 C61 C62 F27 84.2(11) .
O18 C61 C62 F26 17.6(11) .
C60 C61 C62 F26 -160.5(8) .
C66 N5 C63 N6 2.3(14) .
Cu3 N5 C63 N6 172.4(7) .
C64 N6 C63 N5 -1.1(13) .
Cu1 N6 C63 N5 -171.5(7) .
C63 N6 C64 C65 -0.2(12) .
Cu1 N6 C64 C65 170.5(6) .
N6 C64 C65 C66 0.2(13) .
N6 C64 C65 C67 -178.7(8) .
C63 N5 C66 C65 -2.2(13) .
Cu3 N5 C66 C65 -172.1(6) .
C64 C65 C66 N5 1.0(13) .
C67 C65 C66 N5 179.9(8) .
C64 C65 C67 C68 -44.9(12) .
C66 C65 C67 C68 136.3(9) .
C64 C65 C67 C72 134.2(8) .
C66 C65 C67 C72 -44.6(12) .
C72 C67 C68 C69 -3.8(13) .
C65 C67 C68 C69 175.2(8) .
C67 C68 C69 C70 -1.1(13) .
C68 C69 C70 C71 4.1(13) .
C68 C69 C70 C73 -173.4(7) .
C69 C70 C71 C72 -2.0(12) .
C73 C70 C71 C72 175.4(7) .
C70 C71 C72 C67 -2.6(12) .
C68 C67 C72 C71 5.6(12) .
C65 C67 C72 C71 -173.5(7) .
O21 N7 C73 N8 179.8(7) .
C79 N7 C73 N8 9.8(9) .
O21 N7 C73 C70 4.6(13) .
C79 N7 C73 C70 -165.5(7) .
O22 N8 C73 N7 178.6(7) .
C75 N8 C73 N7 7.7(9) .
O22 N8 C73 C70 -6.1(13) .
C75 N8 C73 C70 -177.0(7) .
C71 C70 C73 N7 19.8(13) .
C69 C70 C73 N7 -162.8(8) .
C71 C70 C73 N8 -154.5(8) .
C69 C70 C73 N8 22.9(12) .
O22 N8 C75 C76 45.4(10) .
C73 N8 C75 C76 -143.1(7) .
O22 N8 C75 C74 -74.8(9) .
C73 N8 C75 C74 96.7(8) .
O22 N8 C75 C79 168.3(7) .
C73 N8 C75 C79 -20.2(8) .
O21 N7 C79 C77 43.6(10) .
C73 N7 C79 C77 -145.6(7) .
O21 N7 C79 C78 -76.2(8) .
C73 N7 C79 C78 94.6(8) .
O21 N7 C79 C75 167.5(6) .
C73 N7 C79 C75 -21.7(9) .
N8 C75 C79 N7 22.9(7) .
C76 C75 C79 N7 140.3(7) .
C74 C75 C79 N7 -89.3(7) .
N8 C75 C79 C77 143.0(7) .
C76 C75 C79 C77 -99.7(9) .
C74 C75 C79 C77 30.8(10) .
N8 C75 C79 C78 -89.1(7) .
C76 C75 C79 C78 28.3(9) .
C74 C75 C79 C78 158.7(7) .
